data_7216779
loop_
_publ_author_name
'Jarzembska, Katarzyna N.'
'Chen, Yang'
'Nasca, Justin N.'
'Trzop, El\.zbieta'
'Watson, David F.'
'Coppens, Philip'

_publ_section_title
;
 Relating structure and photoelectrochemical properties: electron
 injection by structurally and theoretically characterized transition
 metal-doped phenanthroline-polyoxotitanate nanoparticles.
;
_journal_issue 30
_journal_name_full 'Physical chemistry chemical physics : PCCP'
_journal_page_first 15792
_journal_page_last 15795
_journal_paper_doi 10.1039/c4cp02509a
_journal_volume 16
_journal_year 2014
_chemical_formula_moiety 'C72 H128 Fe2 N4 O44 Ti17'
_chemical_formula_sum 'C72 H128 Fe2 N4 O44 Ti17'
_chemical_formula_weight 2679.5
_chemical_melting_point ?
_space_group_IT_number 14
_symmetry_cell_setting monoclinic
_symmetry_Int_Tables_number 14
_symmetry_space_group_name_Hall '-P 2yn'
_symmetry_space_group_name_H-M 'P 1 21/n 1'
_cell_angle_alpha 90
_cell_angle_beta 96.3320(10)
_cell_angle_gamma 90
_cell_formula_units_Z 4
_cell_length_a 15.5703(4)
_cell_length_b 26.9767(7)
_cell_length_c 25.2494(7)
_cell_measurement_reflns_used 202924
_cell_measurement_temperature 90
_cell_measurement_theta_max 28.846
_cell_measurement_theta_min 1.510
_cell_volume 10540.9(5)
_computing_cell_refinement 'Bruker SAINT'
_computing_data_collection 'Bruker APEX2'
_computing_data_reduction 'Bruker SAINT'
_diffrn_ambient_temperature 90
_diffrn_detector 'APEX II CCD detector'
_diffrn_measured_fraction_theta_full 0.98
_diffrn_measured_fraction_theta_max 0.92
_diffrn_measurement_device
;
 Bruker AXS Kappa APEX II Ultra diffractometer
;
_diffrn_measurement_method \w-scans
_diffrn_radiation_monochromator 'multi-layer optics'
_diffrn_radiation_source 'TXS rotating anode'
_diffrn_radiation_type 'Mo K\a'
_diffrn_radiation_wavelength 0.71073
_diffrn_reflns_av_R_equivalents 0.1232
_diffrn_reflns_av_unetI/netI 0.101
_diffrn_reflns_limit_h_max 20
_diffrn_reflns_limit_h_min -20
_diffrn_reflns_limit_k_max 35
_diffrn_reflns_limit_k_min -36
_diffrn_reflns_limit_l_max 34
_diffrn_reflns_limit_l_min -34
_diffrn_reflns_number 202924
_diffrn_reflns_reduction_process
;
 Scaled and merged with Sortav
 R.H. Blessing, (1987) 
 R.H. Blessing, (1989)
;
_diffrn_reflns_theta_full 27.76
_diffrn_reflns_theta_max 28.846
_diffrn_reflns_theta_min 1.510
_exptl_absorpt_coefficient_mu 1.556
_exptl_absorpt_correction_T_max 1.405
_exptl_absorpt_correction_T_min 0.742
_exptl_absorpt_correction_type multi-scan
_exptl_absorpt_process_details
;
 R.H. Blessing, Acta Cryst. (1995)
;
_exptl_crystal_colour brown
_exptl_crystal_density_diffrn 1.6879
_exptl_crystal_density_method 'not measured'
_exptl_crystal_description block
_exptl_crystal_F_000 5464
_exptl_crystal_size_max 0.08
_exptl_crystal_size_mid 0.08
_exptl_crystal_size_min 0.03
_refine_diff_density_max 1.36
_refine_diff_density_min -1.27
_refine_ls_extinction_method none
_refine_ls_goodness_of_fit_gt 2.28
_refine_ls_goodness_of_fit_ref 1.77
_refine_ls_hydrogen_treatment constr
_refine_ls_number_constraints 98
_refine_ls_number_parameters 844
_refine_ls_number_reflns 25400
_refine_ls_number_restraints 3
_refine_ls_R_factor_all 0.1357
_refine_ls_R_factor_gt 0.0650
_refine_ls_shift/su_max 0.0173
_refine_ls_shift/su_mean 0.0010
_refine_ls_structure_factor_coef F
_refine_ls_weighting_details w=1/(\s^2^(F)+0.0001F^2^)
_refine_ls_weighting_scheme sigma
_refine_ls_wR_factor_gt 0.0782
_refine_ls_wR_factor_ref 0.0881
_reflns_number_gt 12405
_reflns_number_total 25400
_reflns_threshold_expression I>3\s(I)
_cod_data_source_file c4cp02509a2.cif
_cod_data_source_block Ti17Fe2Phen2
_cod_depositor_comments
;
The following automatic conversions were performed:

'_chemical_melting_point' value 'not measured' was changed to '?' -
the value is undefined or not given.

Automatic conversion script
Id: cif_fix_values 2281 2013-09-26 08:29:07Z andrius 

 Adding full bibliography for 7216779.cif.
;
_cod_original_sg_symbol_Hall '-P 2yabc'
_cod_database_code 7216779

loop_
_symmetry_equiv_pos_site_id
_symmetry_equiv_pos_as_xyz
1 x,y,z
2 -x+1/2,y+1/2,-z+1/2
3 -x,-y,-z
4 x+1/2,-y+1/2,z+1/2

loop_
_atom_site_label
_atom_site_type_symbol
_atom_site_fract_x
_atom_site_fract_y
_atom_site_fract_z
_atom_site_adp_type
_atom_site_U_iso_or_equiv
_atom_site_site_symmetry_multiplicity
_atom_site_occupancy
_atom_site_calc_flag
Fe1 Fe 0.53693(5) 0.34461(4) 0.09301(3) Uani 0.0241(3) 4 1 d
Fe2 Fe 0.84604(5) 0.42382(4) 0.38430(3) Uani 0.0242(3) 4 1 d
Ti1 Ti 0.68993(6) 0.38456(4) 0.23830(4) Uani 0.0160(3) 4 1 d
Ti2 Ti 0.48895(6) 0.42021(4) 0.17127(4) Uani 0.0228(4) 4 1 d
Ti3 Ti 0.49522(6) 0.38745(5) 0.29693(4) Uani 0.0256(4) 4 1 d
Ti4 Ti 0.51162(6) 0.30570(4) 0.20172(4) Uani 0.0238(4) 4 1 d
Ti5 Ti 0.55715(7) 0.28573(5) 0.31933(4) Uani 0.0278(4) 4 1 d
Ti6 Ti 0.70907(7) 0.34513(5) 0.37115(4) Uani 0.0235(4) 4 1 d
Ti7 Ti 0.68532(6) 0.47710(4) 0.33611(4) Uani 0.0227(4) 4 1 d
Ti8 Ti 0.51815(6) 0.49054(5) 0.26476(4) Uani 0.0261(4) 4 1 d
Ti9 Ti 0.72186(6) 0.25863(4) 0.27939(4) Uani 0.0231(4) 4 1 d
Ti10 Ti 0.67145(6) 0.51311(4) 0.21032(4) Uani 0.0205(3) 4 1 d
Ti11 Ti 0.68543(6) 0.41401(4) 0.10195(4) Uani 0.0196(3) 4 1 d
Ti12 Ti 0.87078(6) 0.37693(4) 0.16508(4) Uani 0.0210(3) 4 1 d
Ti13 Ti 0.70823(6) 0.29982(4) 0.13353(4) Uani 0.0220(3) 4 1 d
Ti14 Ti 0.86234(6) 0.27752(4) 0.21242(4) Uani 0.0231(4) 4 1 d
Ti15 Ti 0.87922(6) 0.34001(4) 0.31172(4) Uani 0.0211(3) 4 1 d
Ti16 Ti 0.85332(6) 0.47225(4) 0.27642(4) Uani 0.0200(3) 4 1 d
Ti17 Ti 0.82065(6) 0.48247(4) 0.15621(4) Uani 0.0211(3) 4 1 d
O1 O 0.5737(2) 0.37683(14) 0.23110(13) Uani 0.0186(12) 4 1 d
O2 O 0.7317(2) 0.37280(14) 0.17575(13) Uani 0.0151(12) 4 1 d
O3 O 0.7372(2) 0.34143(14) 0.28760(13) Uani 0.0157(12) 4 1 d
O4 O 0.7173(2) 0.44711(14) 0.25907(13) Uani 0.0166(12) 4 1 d
O5 O 0.4505(2) 0.35445(15) 0.15971(14) Uani 0.0234(13) 4 1 d
O6 O 0.5989(2) 0.27038(15) 0.25497(14) Uani 0.0235(13) 4 1 d
O7 O 0.6784(2) 0.27512(15) 0.34694(14) Uani 0.0251(14) 4 1 d
O8 O 0.8304(2) 0.34090(15) 0.37778(14) Uani 0.0243(13) 4 1 d
O9 O 0.7149(2) 0.41505(15) 0.36720(13) Uani 0.0233(13) 4 1 d
O10 O 0.8040(2) 0.49371(15) 0.33680(13) Uani 0.0205(13) 4 1 d
O11 O 0.6310(2) 0.52397(15) 0.28044(14) Uani 0.0237(13) 4 1 d
O12 O 0.5576(2) 0.48100(15) 0.19823(13) Uani 0.0209(13) 4 1 d
O13 O 0.4451(2) 0.43303(16) 0.24281(15) Uani 0.0264(14) 4 1 d
O14 O 0.4672(2) 0.32085(16) 0.27272(14) Uani 0.0246(14) 4 1 d
O15 O 0.5634(2) 0.44752(15) 0.31758(14) Uani 0.0239(13) 4 1 d
O16 O 0.5819(2) 0.34974(15) 0.34332(14) Uani 0.0234(13) 4 1 d
O17 O 0.5737(2) 0.41293(14) 0.12320(13) Uani 0.0199(13) 4 1 d
O18 O 0.6771(2) 0.34709(15) 0.08016(13) Uani 0.0225(13) 4 1 d
O19 O 0.5948(2) 0.30093(15) 0.15341(14) Uani 0.0227(13) 4 1 d
O20 O 0.7449(2) 0.26632(15) 0.20411(14) Uani 0.0209(13) 4 1 d
O21 O 0.8457(2) 0.27047(15) 0.28912(14) Uani 0.0230(13) 4 1 d
O22 O 0.8806(2) 0.41005(14) 0.30966(13) Uani 0.0184(12) 4 1 d
O23 O 0.7969(2) 0.51916(15) 0.22023(14) Uani 0.0207(13) 4 1 d
O24 O 0.7008(2) 0.47865(14) 0.14501(13) Uani 0.0191(12) 4 1 d
O25 O 0.8143(2) 0.42196(15) 0.11221(13) Uani 0.0211(13) 4 1 d
O26 O 0.8379(2) 0.31029(15) 0.14304(14) Uani 0.0220(13) 4 1 d
O27 O 0.8754(2) 0.43965(14) 0.20662(14) Uani 0.0189(12) 4 1 d
O28 O 0.8961(2) 0.34144(14) 0.23346(14) Uani 0.0188(12) 4 1 d
N1 N 0.4594(3) 0.3788(2) 0.02638(18) Uani 0.0255(17) 4 1 d
N2 N 0.4799(3) 0.2820(2) 0.05124(18) Uani 0.0286(18) 4 1 d
N3 N 0.8344(3) 0.4358(2) 0.46792(18) Uani 0.0332(19) 4 1 d
N4 N 0.9776(3) 0.4296(2) 0.41952(19) Uani 0.0318(19) 4 1 d
C1 C 0.4509(4) 0.4259(3) 0.0158(2) Uani 0.031(2) 4 1 d
C2 C 0.3894(4) 0.4450(3) -0.0247(2) Uani 0.035(2) 4 1 d
C3 C 0.3363(4) 0.4117(3) -0.0534(2) Uani 0.041(3) 4 1 d
C4 C 0.3438(4) 0.3607(3) -0.0429(2) Uani 0.038(2) 4 1 d
C5 C 0.4078(4) 0.3454(3) -0.0022(2) Uani 0.030(2) 4 1 d
C6 C 0.2904(5) 0.3221(3) -0.0709(3) Uani 0.054(3) 4 1 d
C7 C 0.3052(5) 0.2738(3) -0.0613(3) Uani 0.049(3) 4 1 d
C8 C 0.4192(4) 0.2944(3) 0.0096(2) Uani 0.028(2) 4 1 d
C9 C 0.3714(4) 0.2579(3) -0.0198(2) Uani 0.039(2) 4 1 d
C10 C 0.3854(4) 0.2082(3) -0.0060(2) Uani 0.040(3) 4 1 d
C11 C 0.4473(4) 0.1970(3) 0.0364(3) Uani 0.041(3) 4 1 d
C12 C 0.4914(4) 0.2350(2) 0.0635(2) Uani 0.029(2) 4 1 d
C13 C 0.7625(4) 0.4372(3) 0.4906(2) Uani 0.039(2) 4 1 d
C14 C 0.7610(5) 0.4397(3) 0.5460(3) Uani 0.054(3) 4 1 d
C15 C 0.8396(5) 0.4404(3) 0.5778(2) Uani 0.045(3) 4 1 d
C16 C 0.9171(4) 0.4400(3) 0.5561(2) Uani 0.035(2) 4 1 d
C17 C 0.9120(4) 0.4367(2) 0.5001(2) Uani 0.027(2) 4 1 d
C18 C 1.0009(4) 0.4426(3) 0.5853(3) Uani 0.047(3) 4 1 d
C19 C 1.0727(5) 0.4418(2) 0.5611(2) Uani 0.040(2) 4 1 d
C20 C 0.9875(4) 0.4346(2) 0.4744(2) Uani 0.031(2) 4 1 d
C21 C 1.0708(4) 0.4376(2) 0.5039(3) Uani 0.034(2) 4 1 d
C22 C 1.1421(4) 0.4361(2) 0.4759(3) Uani 0.040(2) 4 1 d
C23 C 1.1316(4) 0.4316(3) 0.4213(3) Uani 0.049(3) 4 1 d
C24 C 1.0478(4) 0.4282(2) 0.3941(3) Uani 0.034(2) 4 1 d
H1 H 0.488171 0.448771 0.036388 Uiso 0.0368 4 1 d
H2 H 0.385112 0.479928 -0.031693 Uiso 0.0421 4 1 d
H3 H 0.293627 0.423373 -0.080939 Uiso 0.0495 4 1 d
H6 H 0.24355 0.331643 -0.096777 Uiso 0.0643 4 1 d
H7 H 0.271602 0.249426 -0.082219 Uiso 0.0588 4 1 d
H10 H 0.353179 0.182353 -0.025261 Uiso 0.0486 4 1 d
H11 H 0.458986 0.163177 0.046634 Uiso 0.0487 4 1 d
H12 H 0.533087 0.22673 0.093094 Uiso 0.0348 4 1 d
H13 H 0.708443 0.436605 0.468193 Uiso 0.0464 4 1 d
H14 H 0.707378 0.44093 0.561437 Uiso 0.0652 4 1 d
H15 H 0.840027 0.441186 0.615793 Uiso 0.054 4 1 d
H18 H 1.00567 0.445117 0.623397 Uiso 0.0562 4 1 d
H19 H 1.12755 0.444022 0.582355 Uiso 0.0478 4 1 d
H22 H 1.199111 0.438178 0.494574 Uiso 0.0479 4 1 d
H23 H 1.181122 0.430805 0.401776 Uiso 0.0587 4 1 d
H24 H 1.041185 0.424672 0.356079 Uiso 0.0411 4 1 d
O29a O 0.7073(2) 0.24633(14) 0.09146(12) Uani 0.0276(4) 4 1 d
C25a C 0.7133(4) 0.2348(2) 0.03724(15) Uani 0.0526(9) 4 1 d
C26a C 0.7989(5) 0.2502(3) 0.0215(2) Uani 0.0699(11) 4 1 d
C27a C 0.6963(5) 0.1805(2) 0.0281(3) Uani 0.0669(10) 4 1 d
H25a H 0.670272 0.25304 0.015044 Uiso 0.0632 4 1 d
H26aa H 0.799244 0.245941 -0.016206 Uiso 0.0839 4 1 d
H26ba H 0.809133 0.284433 0.030585 Uiso 0.0839 4 1 d
H26ca H 0.843524 0.23018 0.040048 Uiso 0.0839 4 1 d
H27aa H 0.697531 0.172981 -0.009025 Uiso 0.0803 4 1 d
H27ba H 0.739996 0.161496 0.048881 Uiso 0.0803 4 1 d
H27ca H 0.640604 0.172189 0.038454 Uiso 0.0803 4 1 d
O29b O 0.6900(2) 0.33453(14) 0.43982(13) Uani 0.0276(4) 4 1 d
C25b C 0.6239(12) 0.3141(9) 0.4674(3) Uani 0.0526(9) 4 1 d
C26b C 0.6609(15) 0.2931(12) 0.5196(4) Uani 0.0699(11) 4 1 d
C27b C 0.557(2) 0.3530(13) 0.4737(5) Uani 0.0669(11) 4 1 d
H25b H 0.596529 0.287195 0.447144 Uiso 0.0632 4 1 d
H26ab H 0.616503 0.27582 0.535738 Uiso 0.0839 4 1 d
H26bb H 0.706592 0.2704 0.514068 Uiso 0.0839 4 1 d
H26cb H 0.683372 0.319416 0.542653 Uiso 0.0839 4 1 d
H27ab H 0.510348 0.338658 0.490823 Uiso 0.0803 4 1 d
H27bb H 0.582048 0.379707 0.495053 Uiso 0.0803 4 1 d
H27cb H 0.534241 0.365327 0.439263 Uiso 0.0803 4 1 d
O29c O 0.6563(2) 0.51089(14) 0.39291(14) Uani 0.0276(4) 4 1 d
C25c C 0.5830(4) 0.5332(4) 0.4116(3) Uani 0.0526(9) 4 1 d
C26c C 0.5250(7) 0.4947(5) 0.4308(5) Uani 0.0699(11) 4 1 d
C27c C 0.6118(9) 0.5705(6) 0.4541(5) Uani 0.0669(11) 4 1 d
H25c H 0.550038 0.550341 0.382835 Uiso 0.0632 4 1 d
H26ac H 0.472456 0.510045 0.439147 Uiso 0.0839 4 1 d
H26bc H 0.511775 0.470289 0.40348 Uiso 0.0839 4 1 d
H26cc H 0.55334 0.479123 0.462136 Uiso 0.0839 4 1 d
H27ac H 0.562212 0.586806 0.465479 Uiso 0.0803 4 1 d
H27bc H 0.643086 0.55396 0.483881 Uiso 0.0803 4 1 d
H27cc H 0.648614 0.594628 0.440037 Uiso 0.0803 4 1 d
O29d O 0.6370(2) 0.57226(13) 0.18339(15) Uani 0.0276(4) 4 1 d
C25d C 0.5623(5) 0.6017(3) 0.1861(3) Uani 0.0526(9) 4 1 d
C26d C 0.5829(7) 0.6553(4) 0.1807(5) Uani 0.0699(12) 4 1 d
C27d C 0.4920(8) 0.5847(5) 0.1444(4) Uani 0.0669(11) 4 1 d
H25d H 0.541819 0.597659 0.220376 Uiso 0.0632 4 1 d
H26ad H 0.533555 0.674862 0.186977 Uiso 0.0839 4 1 d
H26bd H 0.630911 0.66393 0.206174 Uiso 0.0839 4 1 d
H26cd H 0.597546 0.661591 0.145334 Uiso 0.0839 4 1 d
H27ad H 0.440456 0.603582 0.147392 Uiso 0.0803 4 1 d
H27bd H 0.510199 0.589623 0.109646 Uiso 0.0803 4 1 d
H27cd H 0.480492 0.550204 0.149455 Uiso 0.0803 4 1 d
O29e O 0.40311(18) 0.45010(14) 0.13199(15) Uani 0.0276(4) 4 1 d
C25e C 0.3149(4) 0.4564(3) 0.1127(3) Uani 0.0526(9) 4 1 d
C26e C 0.2723(6) 0.4074(4) 0.1015(5) Uani 0.0699(11) 4 1 d
C27e C 0.2708(7) 0.4864(5) 0.1521(4) Uani 0.0669(11) 4 1 d
H25e H 0.310211 0.474281 0.07965 Uiso 0.0632 4 1 d
H26ae H 0.214785 0.412473 0.084392 Uiso 0.0839 4 1 d
H26be H 0.304952 0.388527 0.078428 Uiso 0.0839 4 1 d
H26ce H 0.269877 0.389812 0.134274 Uiso 0.0839 4 1 d
H27ae H 0.211736 0.492089 0.138242 Uiso 0.0803 4 1 d
H27be H 0.272745 0.46863 0.185153 Uiso 0.0803 4 1 d
H27ce H 0.299913 0.517615 0.158043 Uiso 0.0803 4 1 d
O29f O 0.7175(2) 0.19345(13) 0.28086(14) Uani 0.0276(4) 4 1 d
C25f C 0.6801(7) 0.1471(2) 0.2654(4) Uani 0.0526(9) 4 1 d
C26f C 0.6152(9) 0.1323(4) 0.3017(5) Uani 0.0699(11) 4 1 d
C27f C 0.6415(10) 0.1496(5) 0.2081(4) Uani 0.0669(11) 4 1 d
H25f H 0.723935 0.121924 0.268198 Uiso 0.0632 4 1 d
H26af H 0.595811 0.09912 0.293361 Uiso 0.0839 4 1 d
H26bf H 0.641223 0.133628 0.337933 Uiso 0.0839 4 1 d
H26cf H 0.566896 0.154557 0.297106 Uiso 0.0839 4 1 d
H27af H 0.618712 0.11775 0.197101 Uiso 0.0803 4 1 d
H27bf H 0.595868 0.17373 0.204587 Uiso 0.0803 4 1 d
H27cf H 0.685355 0.159052 0.186162 Uiso 0.0803 4 1 d
O29g O 0.9396(2) 0.23225(13) 0.20071(14) Uani 0.0276(4) 4 1 d
C25g C 0.9589(6) 0.18337(19) 0.1853(3) Uani 0.0526(9) 4 1 d
C26g C 0.8781(8) 0.1540(4) 0.1728(5) Uani 0.0699(11) 4 1 d
C27g C 1.0121(10) 0.1853(5) 0.1391(4) Uani 0.0669(11) 4 1 d
H25g H 0.99236 0.166866 0.214325 Uiso 0.0632 4 1 d
H26ag H 0.892583 0.12004 0.166735 Uiso 0.0839 4 1 d
H26bg H 0.844038 0.155901 0.202185 Uiso 0.0839 4 1 d
H26cg H 0.845663 0.167188 0.141398 Uiso 0.0839 4 1 d
H27ag H 1.027663 0.152206 0.129812 Uiso 0.0803 4 1 d
H27bg H 0.979059 0.200526 0.109118 Uiso 0.0803 4 1 d
H27cg H 1.06354 0.204273 0.148891 Uiso 0.0803 4 1 d
O29h O 0.9579(2) 0.50293(14) 0.28487(14) Uani 0.0276(4) 4 1 d
C25h C 1.0208(6) 0.5110(4) 0.2493(3) Uani 0.0526(9) 4 1 d
C26h C 1.0714(8) 0.5568(6) 0.2640(4) Uani 0.0699(12) 4 1 d
C27h C 1.0777(10) 0.4660(6) 0.2486(5) Uani 0.0669(11) 4 1 d
H25h H 0.992818 0.51592 0.213917 Uiso 0.0632 4 1 d
H26ah H 1.108647 0.563944 0.237132 Uiso 0.0839 4 1 d
H26bh H 1.032424 0.584095 0.266718 Uiso 0.0839 4 1 d
H26ch H 1.105516 0.552029 0.297657 Uiso 0.0839 4 1 d
H27ah H 1.118553 0.470757 0.223246 Uiso 0.0803 4 1 d
H27bh H 1.108165 0.461029 0.28342 Uiso 0.0803 4 1 d
H27ch H 1.042807 0.437398 0.238816 Uiso 0.0803 4 1 d
O29i O 0.6684(2) 0.43851(14) 0.03535(13) Uani 0.0276(4) 4 1 d
C25i C 0.6922(6) 0.4326(4) -0.01684(19) Uani 0.0526(9) 4 1 d
C26i C 0.7847(7) 0.4462(5) -0.0186(4) Uani 0.0699(11) 4 1 d
C27i C 0.6733(10) 0.3804(4) -0.0354(4) Uani 0.0669(10) 4 1 d
H25i H 0.658646 0.454653 -0.040775 Uiso 0.0632 4 1 d
H26ai H 0.797736 0.445984 -0.054866 Uiso 0.0839 4 1 d
H26bi H 0.794911 0.478783 -0.003833 Uiso 0.0839 4 1 d
H26ci H 0.82089 0.422731 0.00181 Uiso 0.0839 4 1 d
H27ai H 0.68677 0.376861 -0.071456 Uiso 0.0803 4 1 d
H27bi H 0.707935 0.357737 -0.012839 Uiso 0.0803 4 1 d
H27ci H 0.613266 0.373238 -0.033906 Uiso 0.0803 4 1 d
O29j O 0.8758(2) 0.52579(14) 0.11886(13) Uani 0.0276(4) 4 1 d
C25j C 0.9479(4) 0.5416(4) 0.0936(3) Uani 0.0526(9) 4 1 d
C26j C 1.0017(7) 0.4984(5) 0.0810(5) Uani 0.0699(11) 4 1 d
C27j C 0.9171(8) 0.5713(6) 0.0448(4) Uani 0.0669(11) 4 1 d
H25j H 0.984059 0.562589 0.117322 Uiso 0.0632 4 1 d
H26aj H 1.053755 0.510003 0.067967 Uiso 0.0839 4 1 d
H26bj H 1.016145 0.479024 0.112611 Uiso 0.0839 4 1 d
H26cj H 0.969885 0.47829 0.054235 Uiso 0.0839 4 1 d
H27aj H 0.96606 0.583461 0.028642 Uiso 0.0803 4 1 d
H27bj H 0.882534 0.55071 0.019831 Uiso 0.0803 4 1 d
H27cj H 0.883143 0.598842 0.054662 Uiso 0.0803 4 1 d
O29k O 0.4939(7) 0.2508(3) 0.3574(4) Uani 0.0276(4) 4 0.431(9) d
C25k C 0.4406(15) 0.2179(10) 0.3827(7) Uani 0.0526(9) 4 0.431(9) d
C26k C 0.387(2) 0.1874(13) 0.3424(9) Uani 0.0699(12) 4 0.431(9) d
C27k C 0.496(3) 0.1864(14) 0.4222(11) Uani 0.0669(11) 4 0.431(9) d
H25k H 0.401344 0.236411 0.401797 Uiso 0.0632 4 0.431(9) d
H26ak H 0.346168 0.168238 0.35985 Uiso 0.0839 4 0.431(9) d
H26bk H 0.356213 0.208763 0.316461 Uiso 0.0839 4 0.431(9) d
H26ck H 0.423462 0.165468 0.325084 Uiso 0.0839 4 0.431(9) d
H27ak H 0.459349 0.165207 0.440616 Uiso 0.0803 4 0.431(9) d
H27bk H 0.534059 0.166538 0.40379 Uiso 0.0803 4 0.431(9) d
H27ck H 0.528895 0.207415 0.447456 Uiso 0.0803 4 0.431(9) d
O29l O 0.4989(5) 0.2383(3) 0.3532(3) Uani 0.0276(4) 4 0.569(9) d
C25l C 0.445(2) 0.2030(7) 0.3749(6) Uani 0.0526(9) 4 0.569(9) d
C26l C 0.460(3) 0.2034(9) 0.4343(7) Uani 0.0699(11) 4 0.569(9) d
C27l C 0.352(3) 0.2131(17) 0.3547(8) Uani 0.0669(11) 4 0.569(9) d
H25l H 0.459309 0.170344 0.363629 Uiso 0.0632 4 0.569(9) d
H26al H 0.428469 0.176636 0.448164 Uiso 0.0839 4 0.569(9) d
H26bl H 0.520535 0.199386 0.445475 Uiso 0.0839 4 0.569(9) d
H26cl H 0.440489 0.23432 0.447447 Uiso 0.0839 4 0.569(9) d
H27al H 0.316121 0.18829 0.367963 Uiso 0.0803 4 0.569(9) d
H27bl H 0.336026 0.245216 0.366665 Uiso 0.0803 4 0.569(9) d
H27cl H 0.345527 0.212384 0.316414 Uiso 0.0803 4 0.569(9) d
O29m O 0.4459(5) 0.5411(4) 0.2808(4) Uani 0.0276(4) 4 0.464(9) d
C25m C 0.3764(15) 0.5600(11) 0.3065(6) Uani 0.0526(9) 4 0.464(9) d
C26m C 0.327(2) 0.5975(14) 0.2722(8) Uani 0.0699(12) 4 0.464(9) d
C27m C 0.320(3) 0.5178(15) 0.3210(11) Uani 0.0669(11) 4 0.464(9) d
H25m H 0.398466 0.576632 0.338724 Uiso 0.0632 4 0.464(9) d
H26am H 0.284486 0.612847 0.291851 Uiso 0.0839 4 0.464(9) d
H26bm H 0.365563 0.622315 0.261542 Uiso 0.0839 4 0.464(9) d
H26cm H 0.298136 0.581552 0.241137 Uiso 0.0839 4 0.464(9) d
H27am H 0.274822 0.530487 0.340014 Uiso 0.0803 4 0.464(9) d
H27bm H 0.295651 0.501402 0.289217 Uiso 0.0803 4 0.464(9) d
H27cm H 0.354578 0.494717 0.343219 Uiso 0.0803 4 0.464(9) d
O29n O 0.4372(5) 0.5337(4) 0.2734(4) Uani 0.0276(4) 4 0.536(9) d
C25n C 0.3503(8) 0.5475(17) 0.2773(6) Uani 0.0526(9) 4 0.536(9) d
C26n C 0.3333(10) 0.550(2) 0.3342(7) Uani 0.0699(11) 4 0.536(9) d
C27n C 0.331(4) 0.5956(19) 0.2483(9) Uani 0.0669(10) 4 0.536(9) d
H25n H 0.312143 0.522635 0.260722 Uiso 0.0632 4 0.536(9) d
H26an H 0.272741 0.55566 0.336013 Uiso 0.0839 4 0.536(9) d
H26bn H 0.350623 0.519841 0.351885 Uiso 0.0839 4 0.536(9) d
H26cn H 0.365608 0.577295 0.351321 Uiso 0.0839 4 0.536(9) d
H27an H 0.271413 0.604077 0.249408 Uiso 0.0803 4 0.536(9) d
H27bn H 0.367012 0.621279 0.26508 Uiso 0.0803 4 0.536(9) d
H27cn H 0.342469 0.592069 0.211888 Uiso 0.0803 4 0.536(9) d
O29o O 0.9716(11) 0.3734(8) 0.1426(7) Uani 0.0276(4) 4 0.314(9) d
C25o C 1.0358(14) 0.3583(13) 0.1103(10) Uani 0.0526(9) 4 0.314(9) d
C26o C 1.096(2) 0.3217(15) 0.1392(13) Uani 0.0699(11) 4 0.314(9) d
C27o C 0.993(2) 0.3380(16) 0.0585(13) Uani 0.0669(11) 4 0.314(9) d
H25o H 1.070162 0.386318 0.102514 Uiso 0.0632 4 0.314(9) d
H26ao H 1.142678 0.314988 0.1186 Uiso 0.0839 4 0.314(9) d
H26bo H 1.117981 0.335049 0.173191 Uiso 0.0839 4 0.314(9) d
H26co H 1.065035 0.291514 0.144324 Uiso 0.0839 4 0.314(9) d
H27ao H 1.036543 0.329332 0.035916 Uiso 0.0803 4 0.314(9) d
H27bo H 0.960099 0.309122 0.065265 Uiso 0.0803 4 0.314(9) d
H27co H 0.955528 0.362735 0.041165 Uiso 0.0803 4 0.314(9) d
O29p O 0.9759(5) 0.3793(3) 0.1444(3) Uani 0.0276(4) 4 0.686(9) d
C25p C 1.0589(6) 0.3625(7) 0.1346(5) Uani 0.0526(9) 4 0.686(9) d
C26p C 1.1008(10) 0.3344(9) 0.1813(7) Uani 0.0699(11) 4 0.686(9) d
C27p C 1.0513(15) 0.3322(9) 0.0843(7) Uani 0.0669(11) 4 0.686(9) d
H25p H 1.095423 0.390441 0.12966 Uiso 0.0632 4 0.686(9) d
H26ap H 1.159423 0.326809 0.175811 Uiso 0.0839 4 0.686(9) d
H26bp H 1.100274 0.354031 0.212956 Uiso 0.0839 4 0.686(9) d
H26cp H 1.069693 0.304093 0.185244 Uiso 0.0839 4 0.686(9) d
H27ap H 1.10788 0.322207 0.076706 Uiso 0.0803 4 0.686(9) d
H27bp H 1.016853 0.303333 0.08884 Uiso 0.0803 4 0.686(9) d
H27cp H 1.024477 0.351718 0.055289 Uiso 0.0803 4 0.686(9) d
O29q O 0.4414(4) 0.2537(4) 0.1824(4) Uani 0.0276(4) 4 0.668(8) d
C25q C 0.3553(7) 0.2362(12) 0.1799(6) Uani 0.0526(9) 4 0.668(8) d
C26q C 0.2988(9) 0.2627(16) 0.1374(7) Uani 0.0699(11) 4 0.668(8) d
C27q C 0.354(3) 0.1810(15) 0.1716(8) Uani 0.0669(11) 4 0.668(8) d
H25q H 0.332439 0.242912 0.212953 Uiso 0.0632 4 0.668(8) d
H26aq H 0.239711 0.253325 0.139164 Uiso 0.0839 4 0.668(8) d
H26bq H 0.30489 0.297802 0.142661 Uiso 0.0839 4 0.668(8) d
H26cq H 0.315561 0.25395 0.103174 Uiso 0.0839 4 0.668(8) d
H27aq H 0.296169 0.168848 0.171605 Uiso 0.0803 4 0.668(8) d
H27bq H 0.374659 0.173422 0.137997 Uiso 0.0803 4 0.668(8) d
H27cq H 0.390868 0.165375 0.199781 Uiso 0.0803 4 0.668(8) d
O29r O 0.4419(9) 0.2564(7) 0.1894(7) Uani 0.0276(4) 4 0.332(8) d
C25r C 0.3579(14) 0.2356(12) 0.1816(10) Uani 0.0526(9) 4 0.332(8) d
C26r C 0.358(2) 0.1848(15) 0.2049(13) Uani 0.0699(11) 4 0.332(8) d
C27r C 0.295(3) 0.2696(16) 0.2048(14) Uani 0.0669(11) 4 0.332(8) d
H25r H 0.339982 0.232314 0.144164 Uiso 0.0632 4 0.332(8) d
H26ar H 0.302107 0.169752 0.195448 Uiso 0.0839 4 0.332(8) d
H26br H 0.401458 0.165115 0.191136 Uiso 0.0839 4 0.332(8) d
H26cr H 0.368916 0.186844 0.242942 Uiso 0.0839 4 0.332(8) d
H27ar H 0.237828 0.256359 0.197941 Uiso 0.0803 4 0.332(8) d
H27br H 0.310563 0.272482 0.242523 Uiso 0.0803 4 0.332(8) d
H27cr H 0.297164 0.30177 0.188619 Uiso 0.0803 4 0.332(8) d
O29s O 0.9896(8) 0.3246(4) 0.3346(4) Uani 0.0276(4) 4 0.605(9) d
C25s C 1.0304(14) 0.2807(5) 0.3555(6) Uani 0.0526(9) 4 0.605(9) d
C26s C 1.0901(17) 0.2607(8) 0.3184(8) Uani 0.0699(11) 4 0.605(9) d
C27s C 1.0760(18) 0.2911(9) 0.4100(8) Uani 0.0669(11) 4 0.605(9) d
H25s H 0.987651 0.255658 0.359029 Uiso 0.0632 4 0.605(9) d
H26as H 1.111618 0.229042 0.331043 Uiso 0.0839 4 0.605(9) d
H26bs H 1.05947 0.257093 0.283505 Uiso 0.0839 4 0.605(9) d
H26cs H 1.137542 0.283202 0.316869 Uiso 0.0839 4 0.605(9) d
H27as H 1.101257 0.261069 0.424944 Uiso 0.0803 4 0.605(9) d
H27bs H 1.120663 0.315267 0.407277 Uiso 0.0803 4 0.605(9) d
H27cs H 1.035363 0.303718 0.432611 Uiso 0.0803 4 0.605(9) d
O29t O 0.9861(12) 0.3263(7) 0.3394(6) Uani 0.0276(4) 4 0.395(9) d
C25t C 1.0609(13) 0.2981(10) 0.3562(8) Uani 0.0526(9) 4 0.395(9) d
C26t C 1.0431(18) 0.2623(12) 0.3987(12) Uani 0.0699(11) 4 0.395(9) d
C27t C 1.092(2) 0.2727(13) 0.3089(10) Uani 0.0669(11) 4 0.395(9) d
H25t H 1.106062 0.31964 0.371521 Uiso 0.0632 4 0.395(9) d
H26at H 1.096021 0.246418 0.412668 Uiso 0.0839 4 0.395(9) d
H26bt H 1.019163 0.279657 0.426799 Uiso 0.0839 4 0.395(9) d
H26ct H 1.002782 0.237706 0.383909 Uiso 0.0839 4 0.395(9) d
H27at H 1.144409 0.254865 0.32004 Uiso 0.0803 4 0.395(9) d
H27bt H 1.048767 0.249905 0.293769 Uiso 0.0803 4 0.395(9) d
H27ct H 1.103107 0.296969 0.282725 Uiso 0.0803 4 0.395(9) d
O29u O 0.4126(7) 0.3989(4) 0.3424(5) Uani 0.0276(4) 4 0.422(10) d
C25u C 0.3286(10) 0.3846(17) 0.3528(8) Uani 0.0526(9) 4 0.422(10) d
C26u C 0.2716(13) 0.377(2) 0.3020(10) Uani 0.0699(11) 4 0.422(10) d
C27u C 0.334(4) 0.339(2) 0.3873(11) Uani 0.0669(11) 4 0.422(10) d
H25u H 0.303016 0.410596 0.371754 Uiso 0.0632 4 0.422(10) d
H26au H 0.21338 0.371358 0.309693 Uiso 0.0839 4 0.422(10) d
H26bu H 0.273309 0.405958 0.280015 Uiso 0.0839 4 0.422(10) d
H26cu H 0.291398 0.34882 0.283557 Uiso 0.0839 4 0.422(10) d
H27au H 0.277696 0.330287 0.39581 Uiso 0.0803 4 0.422(10) d
H27bu H 0.35776 0.312142 0.368527 Uiso 0.0803 4 0.422(10) d
H27cu H 0.371227 0.345562 0.419561 Uiso 0.0803 4 0.422(10) d
O29v O 0.4126(5) 0.3867(3) 0.3382(4) Uani 0.0276(4) 4 0.578(10) d
C25v C 0.3328(15) 0.3639(10) 0.3454(6) Uani 0.0526(9) 4 0.578(10) d
C26v C 0.320(2) 0.3627(13) 0.4029(7) Uani 0.0699(11) 4 0.578(10) d
C27v C 0.261(3) 0.3905(15) 0.3122(9) Uani 0.0669(11) 4 0.578(10) d
H25v H 0.333165 0.330124 0.333512 Uiso 0.0632 4 0.578(10) d
H26av H 0.268799 0.343645 0.40751 Uiso 0.0839 4 0.578(10) d
H26bv H 0.368854 0.347829 0.422941 Uiso 0.0839 4 0.578(10) d
H26cv H 0.312305 0.395921 0.415409 Uiso 0.0839 4 0.578(10) d
H27av H 0.206989 0.374048 0.315722 Uiso 0.0803 4 0.578(10) d
H27bv H 0.257729 0.424116 0.324308 Uiso 0.0803 4 0.578(10) d
H27cv H 0.271621 0.390226 0.275541 Uiso 0.0803 4 0.578(10) d

loop_
_atom_site_aniso_label
_atom_site_aniso_type_symbol
_atom_site_aniso_U_11
_atom_site_aniso_U_22
_atom_site_aniso_U_33
_atom_site_aniso_U_12
_atom_site_aniso_U_13
_atom_site_aniso_U_23
Fe1 Fe 0.0203(4) 0.0337(6) 0.0164(4) -0.0036(4) -0.0065(3) 0.0013(4)
Fe2 Fe 0.0204(4) 0.0391(6) 0.0123(4) 0.0011(4) -0.0025(3) -0.0025(4)
Ti1 Ti 0.0114(5) 0.0251(6) 0.0112(5) -0.0003(4) 0.0006(4) 0.0015(4)
Ti2 Ti 0.0127(5) 0.0370(8) 0.0181(5) 0.0019(5) -0.0016(4) 0.0017(5)
Ti3 Ti 0.0155(5) 0.0424(8) 0.0196(6) 0.0011(5) 0.0051(4) 0.0038(5)
Ti4 Ti 0.0160(5) 0.0369(8) 0.0175(5) -0.0047(5) -0.0019(4) 0.0030(5)
Ti5 Ti 0.0210(6) 0.0432(8) 0.0194(6) -0.0051(6) 0.0027(4) 0.0064(5)
Ti6 Ti 0.0213(5) 0.0371(8) 0.0119(5) 0.0013(5) 0.0005(4) 0.0028(5)
Ti7 Ti 0.0192(5) 0.0355(7) 0.0135(5) 0.0029(5) 0.0028(4) -0.0026(5)
Ti8 Ti 0.0154(5) 0.0419(8) 0.0216(6) 0.0037(5) 0.0048(4) -0.0004(5)
Ti9 Ti 0.0201(5) 0.0296(7) 0.0189(5) -0.0016(5) -0.0017(4) 0.0040(5)
Ti10 Ti 0.0152(5) 0.0294(7) 0.0172(5) 0.0008(5) 0.0028(4) -0.0003(5)
Ti11 Ti 0.0170(5) 0.0309(7) 0.0106(5) -0.0013(5) 0.0000(4) 0.0027(5)
Ti12 Ti 0.0135(5) 0.0333(7) 0.0167(5) 0.0012(5) 0.0036(4) 0.0010(5)
Ti13 Ti 0.0188(5) 0.0316(7) 0.0147(5) -0.0022(5) -0.0017(4) -0.0009(5)
Ti14 Ti 0.0180(5) 0.0301(7) 0.0207(6) 0.0016(5) -0.0001(4) 0.0005(5)
Ti15 Ti 0.0150(5) 0.0304(7) 0.0166(5) 0.0020(5) -0.0038(4) 0.0007(5)
Ti16 Ti 0.0139(5) 0.0309(7) 0.0148(5) -0.0008(5) 0.0002(4) -0.0002(5)
Ti17 Ti 0.0152(5) 0.0313(7) 0.0169(5) -0.0014(5) 0.0030(4) 0.0027(5)
O1 O 0.0166(19) 0.027(3) 0.0126(19) 0.0028(18) 0.0046(15) 0.0055(17)
O2 O 0.0087(17) 0.026(2) 0.0098(18) -0.0020(17) -0.0009(14) 0.0002(17)
O3 O 0.0097(17) 0.027(2) 0.0107(18) 0.0014(17) 0.0018(14) 0.0021(17)
O4 O 0.0122(18) 0.027(2) 0.0114(18) 0.0024(17) 0.0048(14) -0.0005(17)
O5 O 0.0136(19) 0.035(3) 0.020(2) -0.0026(19) -0.0033(16) 0.0043(19)
O6 O 0.020(2) 0.031(3) 0.019(2) -0.0004(19) 0.0002(16) 0.0046(19)
O7 O 0.025(2) 0.035(3) 0.015(2) 0.000(2) -0.0005(16) 0.0048(19)
O8 O 0.020(2) 0.036(3) 0.015(2) 0.0001(19) -0.0044(16) 0.0030(19)
O9 O 0.0172(19) 0.042(3) 0.0112(19) 0.0009(19) 0.0028(15) -0.0027(19)
O10 O 0.0159(19) 0.031(3) 0.0145(19) 0.0000(18) -0.0004(15) -0.0020(18)
O11 O 0.019(2) 0.031(3) 0.022(2) 0.0039(19) 0.0060(16) -0.0015(19)
O12 O 0.0148(19) 0.032(3) 0.017(2) -0.0001(18) 0.0052(15) -0.0020(18)
O13 O 0.0112(19) 0.044(3) 0.025(2) 0.0020(19) 0.0069(16) 0.005(2)
O14 O 0.0131(19) 0.039(3) 0.022(2) -0.0056(19) 0.0033(16) 0.004(2)
O15 O 0.018(2) 0.036(3) 0.020(2) 0.0050(19) 0.0116(16) 0.0013(19)
O16 O 0.021(2) 0.036(3) 0.014(2) -0.0005(19) 0.0073(16) 0.0053(19)
O17 O 0.0173(19) 0.029(3) 0.0122(19) 0.0009(18) -0.0030(15) 0.0032(17)
O18 O 0.023(2) 0.033(3) 0.0114(19) 0.0001(19) 0.0004(16) 0.0001(18)
O19 O 0.019(2) 0.033(3) 0.0147(19) -0.0048(19) -0.0037(16) 0.0004(18)
O20 O 0.020(2) 0.026(3) 0.016(2) -0.0027(19) 0.0011(16) 0.0006(18)
O21 O 0.019(2) 0.031(3) 0.018(2) 0.0000(19) -0.0042(16) 0.0023(18)
O22 O 0.0153(19) 0.028(3) 0.0120(18) 0.0025(18) 0.0009(15) -0.0011(17)
O23 O 0.0143(19) 0.028(3) 0.020(2) 0.0013(18) 0.0016(15) 0.0015(18)
O24 O 0.0180(19) 0.027(3) 0.0130(19) 0.0015(18) 0.0043(15) 0.0047(17)
O25 O 0.0165(19) 0.039(3) 0.0090(18) 0.0006(19) 0.0049(15) 0.0023(18)
O26 O 0.0155(19) 0.034(3) 0.017(2) 0.0007(19) 0.0026(15) -0.0002(19)
O27 O 0.0117(18) 0.027(2) 0.019(2) 0.0023(17) 0.0034(15) -0.0005(18)
O28 O 0.0116(18) 0.025(2) 0.020(2) -0.0012(17) 0.0035(15) 0.0012(18)
N1 N 0.024(3) 0.029(3) 0.022(3) -0.005(2) -0.005(2) 0.000(2)
N2 N 0.026(3) 0.038(4) 0.020(3) -0.001(3) -0.006(2) -0.001(3)
N3 N 0.031(3) 0.054(4) 0.013(3) 0.005(3) -0.003(2) -0.007(3)
N4 N 0.025(3) 0.047(4) 0.022(3) -0.002(3) -0.003(2) -0.011(3)
C1 C 0.028(3) 0.037(5) 0.026(3) 0.001(3) -0.004(3) 0.001(3)
C2 C 0.037(4) 0.039(5) 0.027(4) 0.004(3) -0.006(3) 0.003(3)
C3 C 0.036(4) 0.053(5) 0.031(4) -0.002(4) -0.015(3) 0.000(4)
C4 C 0.037(4) 0.051(5) 0.023(3) 0.001(4) -0.009(3) 0.000(3)
C5 C 0.033(4) 0.043(5) 0.010(3) -0.005(3) -0.009(2) -0.001(3)
C6 C 0.065(5) 0.046(5) 0.041(4) -0.006(4) -0.033(4) -0.003(4)
C7 C 0.063(5) 0.047(5) 0.030(4) -0.007(4) -0.023(4) 0.000(4)
C8 C 0.025(3) 0.036(4) 0.020(3) 0.001(3) -0.009(3) -0.003(3)
C9 C 0.047(4) 0.039(5) 0.028(4) -0.007(4) -0.015(3) -0.007(3)
C10 C 0.052(4) 0.037(5) 0.030(4) -0.007(4) -0.008(3) -0.008(3)
C11 C 0.045(4) 0.029(4) 0.045(4) -0.004(4) -0.005(3) 0.002(3)
C12 C 0.035(4) 0.033(4) 0.016(3) -0.006(3) -0.006(3) -0.001(3)
C13 C 0.040(4) 0.053(5) 0.021(3) -0.006(4) -0.005(3) -0.003(3)
C14 C 0.049(5) 0.092(7) 0.024(4) 0.000(5) 0.013(3) -0.017(4)
C15 C 0.065(5) 0.055(5) 0.013(3) 0.002(4) -0.003(3) -0.004(3)
C16 C 0.039(4) 0.040(5) 0.023(3) 0.004(3) -0.008(3) -0.009(3)
C17 C 0.033(3) 0.030(4) 0.019(3) 0.001(3) 0.001(3) -0.005(3)
C18 C 0.049(5) 0.065(6) 0.022(4) 0.007(4) -0.018(3) -0.002(4)
C19 C 0.044(4) 0.036(5) 0.033(4) 0.004(4) -0.025(3) -0.008(3)
C20 C 0.030(3) 0.033(4) 0.027(3) 0.003(3) -0.007(3) -0.006(3)
C21 C 0.029(4) 0.033(4) 0.036(4) 0.008(3) -0.016(3) -0.011(3)
C22 C 0.031(4) 0.040(5) 0.044(4) -0.001(3) -0.018(3) -0.012(4)
C23 C 0.024(4) 0.070(6) 0.052(5) 0.000(4) 0.004(3) -0.011(4)
C24 C 0.028(4) 0.037(4) 0.035(4) 0.000(3) -0.006(3) -0.010(3)
O29a O 0.0312(7) 0.0330(7) 0.0190(6) 0.0035(5) 0.0042(5) -0.0048(5)
C25a C 0.0611(16) 0.0627(16) 0.0361(12) -0.0001(12) 0.0147(11) -0.0119(12)
C26a C 0.0820(19) 0.0787(19) 0.0555(16) 0.0072(15) 0.0366(15) -0.0057(14)
C27a C 0.089(2) 0.0612(16) 0.0520(15) 0.0021(14) 0.0142(14) -0.0262(13)
O29b O 0.0251(7) 0.0327(7) 0.0266(8) -0.0056(5) 0.0099(5) 0.0000(5)
C25b C 0.0471(15) 0.0648(16) 0.0494(17) -0.0055(10) 0.0207(11) 0.0083(12)
C26b C 0.0859(18) 0.0761(19) 0.053(2) -0.0028(13) 0.0333(14) 0.0143(15)
C27b C 0.0507(17) 0.0830(17) 0.073(2) 0.0036(12) 0.0346(14) -0.0004(14)
O29c O 0.0253(7) 0.0311(7) 0.0278(7) 0.0071(5) 0.0091(5) -0.0006(5)
C25c C 0.0453(15) 0.0578(15) 0.0585(17) 0.0079(11) 0.0226(12) -0.0060(11)
C26c C 0.0513(19) 0.0960(19) 0.068(2) -0.0022(14) 0.0303(15) -0.0061(13)
C27c C 0.0713(18) 0.0711(19) 0.0624(19) 0.0135(13) 0.0254(14) -0.0224(13)
O29d O 0.0225(7) 0.0293(8) 0.0313(7) 0.0085(5) 0.0041(5) 0.0032(5)
C25d C 0.0412(15) 0.0484(17) 0.0678(16) 0.0163(11) 0.0038(11) 0.0032(12)
C26d C 0.0753(18) 0.050(2) 0.0816(19) 0.0283(14) -0.0012(13) 0.0034(15)
C27d C 0.0400(17) 0.079(2) 0.0782(17) 0.0190(13) -0.0101(12) 0.0043(14)
O29e O 0.0170(7) 0.0335(7) 0.0319(7) 0.0013(5) 0.0005(5) 0.0037(5)
C25e C 0.0284(15) 0.0616(16) 0.0667(16) 0.0003(12) -0.0003(11) -0.0009(11)
C26e C 0.0372(19) 0.0908(19) 0.0806(19) -0.0179(15) 0.0020(13) -0.0085(14)
C27e C 0.0339(18) 0.085(2) 0.0834(17) 0.0132(14) 0.0139(12) -0.0038(13)
O29f O 0.0263(8) 0.0217(6) 0.0343(7) -0.0052(5) 0.0007(5) -0.0056(5)
C25f C 0.0537(17) 0.0433(13) 0.0603(16) -0.0180(11) 0.0036(12) -0.0094(11)
C26f C 0.060(2) 0.0619(16) 0.086(2) -0.0294(14) 0.0019(14) 0.0047(14)
C27f C 0.069(2) 0.0640(15) 0.0638(18) -0.0209(14) -0.0123(13) -0.0190(13)
O29g O 0.0329(7) 0.0206(7) 0.0290(7) 0.0043(5) 0.0019(5) -0.0059(6)
C25g C 0.0613(15) 0.0362(14) 0.0609(17) 0.0024(11) 0.0092(11) -0.0155(12)
C26g C 0.0940(19) 0.0443(18) 0.071(2) -0.0142(14) 0.0087(14) -0.0207(15)
C27g C 0.0829(19) 0.0579(17) 0.0634(18) 0.0113(14) 0.0231(14) -0.0232(14)
O29h O 0.0220(8) 0.0364(8) 0.0259(6) -0.0017(5) 0.0086(5) 0.0006(5)
C25h C 0.0417(17) 0.0623(17) 0.0578(14) -0.0060(12) 0.0224(11) 0.0000(11)
C26h C 0.045(2) 0.077(2) 0.0904(17) -0.0145(14) 0.0222(13) 0.0127(13)
C27h C 0.045(2) 0.0817(19) 0.0787(17) 0.0114(14) 0.0298(13) -0.0021(13)
O29i O 0.0308(7) 0.0334(7) 0.0195(6) 0.0043(6) 0.0070(5) -0.0023(5)
C25i C 0.0568(16) 0.0651(16) 0.0389(12) 0.0011(12) 0.0187(11) -0.0088(11)
C26i C 0.070(2) 0.0791(19) 0.0679(16) 0.0048(15) 0.0401(14) -0.0039(14)
C27i C 0.086(2) 0.0670(16) 0.0506(15) 0.0050(14) 0.0209(14) -0.0238(12)
O29j O 0.0257(7) 0.0319(7) 0.0270(7) -0.0054(5) 0.0104(5) -0.0002(5)
C25j C 0.0469(15) 0.0607(15) 0.0545(17) -0.0034(11) 0.0244(12) 0.0048(11)
C26j C 0.0543(19) 0.0963(18) 0.064(2) 0.0087(14) 0.0300(14) -0.0015(14)
C27j C 0.0726(17) 0.0806(19) 0.0521(18) -0.0084(14) 0.0274(13) 0.0183(13)
O29k O 0.0307(7) 0.0230(8) 0.0306(7) -0.0050(5) 0.0098(5) 0.0036(5)
C25k C 0.0573(16) 0.0445(17) 0.0574(15) -0.0160(12) 0.0121(11) 0.0094(11)
C26k C 0.065(2) 0.048(2) 0.0961(19) -0.0228(14) 0.0079(14) 0.0060(13)
C27k C 0.0814(18) 0.050(2) 0.0704(18) -0.0074(13) 0.0137(13) 0.0273(13)
O29l O 0.0272(7) 0.0259(6) 0.0314(8) -0.0062(5) 0.0103(6) 0.0016(5)
C25l C 0.0497(16) 0.0570(14) 0.0538(17) -0.0145(11) 0.0170(12) 0.0086(11)
C26l C 0.0709(19) 0.0820(17) 0.062(2) -0.0043(13) 0.0304(15) 0.0217(14)
C27l C 0.0404(17) 0.0789(16) 0.084(2) -0.0165(12) 0.0199(14) 0.0074(14)
O29m O 0.0207(8) 0.0347(8) 0.0285(7) 0.0035(5) 0.0072(5) -0.0036(5)
C25m C 0.0379(17) 0.0620(17) 0.0606(14) 0.0111(12) 0.0172(11) -0.0002(11)
C26m C 0.042(2) 0.071(2) 0.0978(17) 0.0189(14) 0.0111(13) -0.0031(14)
C27m C 0.041(2) 0.0827(18) 0.0820(18) -0.0038(13) 0.0289(13) 0.0005(13)
O29n O 0.0191(6) 0.0302(7) 0.0338(7) 0.0049(5) 0.0038(5) -0.0037(5)
C25n C 0.0374(12) 0.0616(16) 0.0605(16) 0.0145(12) 0.0122(11) -0.0018(12)
C26n C 0.0605(16) 0.073(2) 0.0819(19) 0.0151(14) 0.0353(14) -0.0067(14)
C27n C 0.0520(15) 0.0611(17) 0.088(2) 0.0278(13) 0.0081(14) 0.0051(14)
O29o O 0.0282(7) 0.0276(7) 0.0290(7) 0.0029(5) 0.0120(5) -0.0033(5)
C25o C 0.0509(16) 0.0581(17) 0.0519(16) 0.0133(12) 0.0192(11) -0.0073(11)
C26o C 0.057(2) 0.068(2) 0.0870(19) 0.0225(15) 0.0164(14) -0.0169(14)
C27o C 0.0773(18) 0.075(2) 0.0519(17) 0.0084(14) 0.0226(12) -0.0233(13)
O29p O 0.0215(6) 0.0273(7) 0.0352(7) 0.0052(5) 0.0082(5) -0.0002(5)
C25p C 0.0399(13) 0.0580(17) 0.0613(16) 0.0168(12) 0.0116(12) -0.0007(11)
C26p C 0.0519(17) 0.067(2) 0.089(2) 0.0267(15) -0.0022(15) -0.0021(13)
C27p C 0.0619(16) 0.068(2) 0.0742(19) 0.0205(14) 0.0238(14) -0.0174(13)
O29q O 0.0200(7) 0.0331(7) 0.0296(7) -0.0074(6) 0.0021(6) -0.0020(5)
C25q C 0.0339(14) 0.0591(16) 0.0632(16) -0.0127(12) -0.0019(12) 0.0000(12)
C26q C 0.0396(18) 0.0832(19) 0.0821(19) -0.0050(15) -0.0148(15) -0.0107(14)
C27q C 0.0549(18) 0.0576(17) 0.087(2) -0.0268(13) 0.0014(15) -0.0094(14)
O29r O 0.0192(7) 0.0339(8) 0.0298(7) -0.0064(5) 0.0027(5) 0.0010(5)
C25r C 0.0346(14) 0.0566(17) 0.0672(16) -0.0125(11) 0.0082(11) 0.0031(11)
C26r C 0.0619(18) 0.064(2) 0.0871(19) -0.0270(14) 0.0243(13) 0.0008(14)
C27r C 0.0335(16) 0.084(2) 0.0860(19) -0.0045(13) 0.0198(13) -0.0022(13)
O29s O 0.0257(8) 0.0236(6) 0.0329(7) 0.0054(5) 0.0005(5) 0.0068(5)
C25s C 0.0525(17) 0.0462(13) 0.0580(16) 0.0183(12) 0.0012(12) 0.0102(11)
C26s C 0.058(2) 0.0606(17) 0.0890(19) 0.0280(14) 0.0000(14) -0.0031(14)
C27s C 0.064(2) 0.0694(16) 0.0619(18) 0.0190(14) -0.0159(13) 0.0169(13)
O29t O 0.0223(6) 0.0245(8) 0.0354(8) 0.0062(5) 0.0000(5) 0.0017(5)
C25t C 0.0463(13) 0.0484(17) 0.0625(17) 0.0182(11) 0.0030(11) 0.0087(12)
C26t C 0.0822(16) 0.052(2) 0.073(2) 0.0248(13) -0.0046(13) 0.0145(15)
C27t C 0.0598(16) 0.060(2) 0.0823(19) 0.0292(13) 0.0129(12) -0.0057(14)
O29u O 0.0211(7) 0.0295(7) 0.0333(7) -0.0062(6) 0.0076(5) -0.0019(5)
C25u C 0.0362(14) 0.0611(16) 0.0614(16) -0.0151(12) 0.0087(12) 0.0019(11)
C26u C 0.0419(18) 0.072(2) 0.0929(19) -0.0192(15) -0.0051(15) -0.0014(14)
C27u C 0.0588(18) 0.0619(18) 0.083(2) -0.0231(14) 0.0205(15) 0.0136(13)
O29v O 0.0195(7) 0.0298(7) 0.0344(7) -0.0048(5) 0.0069(5) -0.0022(5)
C25v C 0.0344(16) 0.0654(15) 0.0599(17) -0.0101(10) 0.0133(12) 0.0018(11)
C26v C 0.0528(19) 0.0841(19) 0.079(2) -0.0030(13) 0.0334(15) 0.0124(14)
C27v C 0.0285(17) 0.0851(17) 0.087(2) -0.0018(12) 0.0053(14) 0.0031(14)

loop_
_atom_type_symbol
_atom_type_scat_dispersion_real
_atom_type_scat_dispersion_imag
_atom_type_scat_source
_atom_type_scat_Cromer_Mann_a1
_atom_type_scat_Cromer_Mann_b1
_atom_type_scat_Cromer_Mann_a2
_atom_type_scat_Cromer_Mann_b2
_atom_type_scat_Cromer_Mann_a3
_atom_type_scat_Cromer_Mann_b3
_atom_type_scat_Cromer_Mann_a4
_atom_type_scat_Cromer_Mann_b4
_atom_type_scat_Cromer_Mann_c
C 0.0033 0.0016 'International Tables Vol C tables 4.2.6.8 and 6.1.1.4' 2.31 20.843901 1.02 10.2075 1.5886 0.5687 0.865 51.651199 0.2156
H 0.0000 0.0000 'International Tables Vol C tables 4.2.6.8 and 6.1.1.4' 0.493002 10.5109 0.322912 26.1257 0.140191 3.14236 0.04081 57.799702 0.003038
Fe 0.3463 0.8444 'International Tables Vol C tables 4.2.6.8 and 6.1.1.4' 11.7695 4.7611 7.3573 0.3072 3.5222 15.3535 2.3045 76.880501 1.0369
N 0.0061 0.0033 'International Tables Vol C tables 4.2.6.8 and 6.1.1.4' 12.2126 0.0057 3.1322 9.8933 2.0125 28.997499 1.1663 0.5826 -11.529
O 0.0106 0.0060 'International Tables Vol C tables 4.2.6.8 and 6.1.1.4' 3.0485 13.2771 2.2868 5.7011 1.5463 0.3239 0.867 32.908901 0.2508
Ti 0.2776 0.4457 'International Tables Vol C tables 4.2.6.8 and 6.1.1.4' 9.7595 7.8508 7.3558 0.5 1.6991 35.633801 1.9021 116.105003 1.2807

loop_
_geom_angle_atom_site_label_1
_geom_angle_atom_site_label_2
_geom_angle_atom_site_label_3
_geom_angle
O17 Fe1 O19 99.09(15)
O9 Fe2 O22 98.13(12)
O1 Ti1 O2 110.20(13)
O1 Ti1 O3 108.80(14)
O1 Ti1 O4 109.80(14)
O2 Ti1 O3 109.41(14)
O2 Ti1 O4 108.87(14)
O3 Ti1 O4 109.75(13)
Ti8 Ti2 O5 136.84(10)
Ti8 Ti2 O12 37.30(8)
Ti8 Ti2 O13 40.09(13)
Ti8 Ti2 O17 120.59(9)
Ti8 Ti2 O29e 101.01(10)
O5 Ti2 O12 163.18(13)
O5 Ti2 O13 99.54(17)
O5 Ti2 O17 91.97(13)
O5 Ti2 O29e 97.76(14)
O12 Ti2 O13 77.37(16)
O12 Ti2 O17 85.46(12)
O12 Ti2 O29e 99.02(13)
O13 Ti2 O17 155.79(13)
O13 Ti2 O29e 96.53(14)
O17 Ti2 O29e 102.97(13)
Ti5 Ti3 Ti8 153.00(5)
Ti5 Ti3 O13 145.61(14)
Ti5 Ti3 O14 41.56(10)
Ti5 Ti3 O15 123.98(12)
Ti5 Ti3 O16 38.30(14)
Ti5 Ti3 O29u 105.8(3)
Ti5 Ti3 O29v 97.0(3)
Ti8 Ti3 O13 41.77(13)
Ti8 Ti3 O14 145.57(10)
Ti8 Ti3 O15 38.41(10)
Ti8 Ti3 O16 123.98(14)
Ti8 Ti3 O29u 97.4(3)
Ti8 Ti3 O29v 107.3(3)
O13 Ti3 O14 107.87(17)
O13 Ti3 O15 80.16(17)
O13 Ti3 O16 160.67(16)
O13 Ti3 O29u 94.5(4)
O13 Ti3 O29v 99.4(3)
O14 Ti3 O15 160.44(16)
O14 Ti3 O16 79.85(18)
O14 Ti3 O29u 101.8(4)
O14 Ti3 O29v 91.3(3)
O15 Ti3 O16 87.36(18)
O15 Ti3 O29u 95.1(4)
O15 Ti3 O29v 105.2(3)
O16 Ti3 O29u 101.3(4)
O16 Ti3 O29v 98.1(3)
O29u Ti3 O29v 10.6(4)
Ti5 Ti4 O5 136.70(12)
Ti5 Ti4 O6 37.08(10)
Ti5 Ti4 O14 40.18(11)
Ti5 Ti4 O19 121.43(10)
Ti5 Ti4 O29q 101.3(3)
Ti5 Ti4 O29r 96.6(6)
O5 Ti4 O6 163.2(2)
O5 Ti4 O14 98.99(16)
O5 Ti4 O19 91.37(16)
O5 Ti4 O29q 97.8(3)
O5 Ti4 O29r 99.7(6)
O6 Ti4 O14 77.26(14)
O6 Ti4 O19 86.52(14)
O6 Ti4 O29q 98.9(3)
O6 Ti4 O29r 96.9(6)
O14 Ti4 O19 155.81(14)
O14 Ti4 O29q 98.0(3)
O14 Ti4 O29r 92.6(6)
O19 Ti4 O29q 102.1(3)
O19 Ti4 O29r 107.2(6)
O29q Ti4 O29r 5.5(7)
Ti3 Ti5 Ti4 66.97(4)
Ti3 Ti5 Ti6 79.26(4)
Ti3 Ti5 Ti9 116.38(5)
Ti3 Ti5 O6 100.26(16)
Ti3 Ti5 O7 119.15(17)
Ti3 Ti5 O14 40.54(15)
Ti3 Ti5 O16 41.16(10)
Ti3 Ti5 O29k 114.9(3)
Ti3 Ti5 O29l 124.9(3)
Ti4 Ti5 Ti6 114.63(5)
Ti4 Ti5 Ti9 80.03(4)
Ti4 Ti5 O6 41.35(12)
Ti4 Ti5 O7 119.15(9)
Ti4 Ti5 O14 41.71(9)
Ti4 Ti5 O16 99.93(11)
Ti4 Ti5 O29k 123.8(3)
Ti4 Ti5 O29l 120.5(2)
Ti6 Ti5 Ti9 67.18(4)
Ti6 Ti5 O6 99.39(12)
Ti6 Ti5 O7 41.32(16)
Ti6 Ti5 O14 118.20(15)
Ti6 Ti5 O16 40.84(11)
Ti6 Ti5 O29k 120.9(3)
Ti6 Ti5 O29l 124.8(2)
Ti9 Ti5 O6 41.07(10)
Ti9 Ti5 O7 41.00(9)
Ti9 Ti5 O14 120.16(10)
Ti9 Ti5 O16 100.66(11)
Ti9 Ti5 O29k 128.7(3)
Ti9 Ti5 O29l 118.7(3)
O6 Ti5 O7 82.07(13)
O6 Ti5 O14 83.06(15)
O6 Ti5 O16 114.29(19)
O6 Ti5 O29k 129.7(3)
O6 Ti5 O29l 119.4(3)
O7 Ti5 O14 151.15(19)
O7 Ti5 O16 82.12(19)
O7 Ti5 O29k 107.9(4)
O7 Ti5 O29l 103.8(3)
O14 Ti5 O16 81.69(18)
O14 Ti5 O29k 100.6(3)
O14 Ti5 O29l 105.0(3)
O16 Ti5 O29k 115.9(3)
O16 Ti5 O29l 126.3(3)
O29k Ti5 O29l 11.3(4)
Ti5 Ti6 O7 39.68(10)
Ti5 Ti6 O8 137.25(16)
Ti5 Ti6 O9 122.95(10)
Ti5 Ti6 O16 36.68(15)
Ti5 Ti6 O29b 97.28(10)
O7 Ti6 O8 99.86(19)
O7 Ti6 O9 157.62(13)
O7 Ti6 O16 76.33(18)
O7 Ti6 O29b 94.78(13)
O8 Ti6 O9 90.7(2)
O8 Ti6 O16 164.95(12)
O8 Ti6 O29b 100.01(13)
O9 Ti6 O16 88.39(18)
O9 Ti6 O29b 102.83(13)
O16 Ti6 O29b 94.84(13)
Ti8 Ti7 O9 120.66(11)
Ti8 Ti7 O10 138.66(9)
Ti8 Ti7 O11 40.33(12)
Ti8 Ti7 O15 36.96(12)
Ti8 Ti7 O29c 97.99(10)
O9 Ti7 O10 90.74(13)
O9 Ti7 O11 156.37(17)
O9 Ti7 O15 85.81(17)
O9 Ti7 O29c 100.94(14)
O10 Ti7 O11 101.07(14)
O10 Ti7 O15 164.22(14)
O10 Ti7 O29c 101.70(13)
O11 Ti7 O15 77.26(17)
O11 Ti7 O29c 96.64(15)
O15 Ti7 O29c 94.07(14)
Ti2 Ti8 Ti3 66.95(4)
Ti2 Ti8 Ti7 115.85(5)
Ti2 Ti8 Ti10 79.94(4)
Ti2 Ti8 O11 119.77(11)
Ti2 Ti8 O12 41.22(9)
Ti2 Ti8 O13 41.62(9)
Ti2 Ti8 O15 100.48(15)
Ti2 Ti8 O29m 126.4(3)
Ti2 Ti8 O29n 117.9(3)
Ti3 Ti8 Ti7 81.03(4)
Ti3 Ti8 Ti10 117.08(5)
Ti3 Ti8 O11 120.73(15)
Ti3 Ti8 O12 100.41(10)
Ti3 Ti8 O13 40.98(11)
Ti3 Ti8 O15 41.60(14)
Ti3 Ti8 O29m 123.1(3)
Ti3 Ti8 O29n 119.1(3)
Ti7 Ti8 Ti10 67.28(3)
Ti7 Ti8 O11 41.12(12)
Ti7 Ti8 O12 99.95(10)
Ti7 Ti8 O13 120.46(13)
Ti7 Ti8 O15 42.19(12)
Ti7 Ti8 O29m 117.7(3)
Ti7 Ti8 O29n 126.3(3)
Ti10 Ti8 O11 41.46(9)
Ti10 Ti8 O12 41.04(9)
Ti10 Ti8 O13 120.29(10)
Ti10 Ti8 O15 101.69(11)
Ti10 Ti8 O29m 119.7(3)
Ti10 Ti8 O29n 123.6(3)
O11 Ti8 O12 82.50(13)
O11 Ti8 O13 152.91(19)
O11 Ti8 O15 83.28(17)
O11 Ti8 O29m 99.7(3)
O11 Ti8 O29n 108.0(3)
O12 Ti8 O13 82.83(13)
O12 Ti8 O15 115.18(15)
O12 Ti8 O29m 124.7(3)
O12 Ti8 O29n 121.1(3)
O13 Ti8 O15 82.55(18)
O13 Ti8 O29m 107.3(3)
O13 Ti8 O29n 99.1(3)
O15 Ti8 O29m 120.0(3)
O15 Ti8 O29n 123.5(4)
O29m Ti8 O29n 9.0(4)
Ti5 Ti9 Ti14 151.64(5)
Ti5 Ti9 O6 38.34(9)
Ti5 Ti9 O7 41.17(9)
Ti5 Ti9 O20 123.90(10)
Ti5 Ti9 O21 143.53(9)
Ti5 Ti9 O29f 101.72(11)
Ti14 Ti9 O6 123.27(10)
Ti14 Ti9 O7 144.12(13)
Ti14 Ti9 O20 37.78(9)
Ti14 Ti9 O21 41.96(8)
Ti14 Ti9 O29f 102.57(11)
O6 Ti9 O7 79.51(12)
O6 Ti9 O20 87.47(12)
O6 Ti9 O21 158.27(17)
O6 Ti9 O29f 97.42(19)
O7 Ti9 O20 158.30(17)
O7 Ti9 O21 106.67(13)
O7 Ti9 O29f 100.98(19)
O20 Ti9 O21 79.74(12)
O20 Ti9 O29f 97.84(13)
O21 Ti9 O29f 101.65(14)
Ti8 Ti10 Ti17 151.74(5)
Ti8 Ti10 O11 41.76(11)
Ti8 Ti10 O12 38.63(8)
Ti8 Ti10 O23 144.09(9)
Ti8 Ti10 O24 124.22(10)
Ti8 Ti10 O29d 97.87(11)
Ti17 Ti10 O11 143.97(10)
Ti17 Ti10 O12 123.28(9)
Ti17 Ti10 O23 41.50(8)
Ti17 Ti10 O24 38.56(9)
Ti17 Ti10 O29d 107.02(11)
O11 Ti10 O12 80.39(14)
O11 Ti10 O23 106.77(12)
O11 Ti10 O24 160.44(18)
O11 Ti10 O29d 95.51(18)
O12 Ti10 O23 158.56(13)
O12 Ti10 O24 87.19(12)
O12 Ti10 O29d 96.11(13)
O23 Ti10 O24 80.03(12)
O23 Ti10 O29d 103.12(14)
O24 Ti10 O29d 100.81(12)
Ti17 Ti11 O17 120.20(9)
Ti17 Ti11 O18 137.78(10)
Ti17 Ti11 O24 37.33(9)
Ti17 Ti11 O25 40.27(14)
Ti17 Ti11 O29i 102.90(10)
O17 Ti11 O18 91.82(13)
O17 Ti11 O24 85.41(13)
O17 Ti11 O25 155.56(12)
O17 Ti11 O29i 103.14(13)
O18 Ti11 O24 165.03(12)
O18 Ti11 O25 100.14(18)
O18 Ti11 O29i 94.66(12)
O24 Ti11 O25 77.54(17)
O24 Ti11 O29i 100.30(12)
O25 Ti11 O29i 97.09(14)
Ti14 Ti12 Ti17 152.27(5)
Ti14 Ti12 O25 144.26(14)
Ti14 Ti12 O26 41.28(8)
Ti14 Ti12 O27 124.16(9)
Ti14 Ti12 O28 38.49(8)
Ti14 Ti12 O29o 99.5(7)
Ti14 Ti12 O29p 103.7(3)
Ti17 Ti12 O25 41.33(13)
Ti17 Ti12 O26 144.54(10)
Ti17 Ti12 O27 38.15(8)
Ti17 Ti12 O28 123.99(9)
Ti17 Ti12 O29o 105.7(7)
Ti17 Ti12 O29p 100.8(3)
O25 Ti12 O26 107.34(16)
O25 Ti12 O27 79.48(15)
O25 Ti12 O28 159.29(14)
O25 Ti12 O29o 99.7(6)
O25 Ti12 O29p 97.9(3)
O26 Ti12 O27 159.41(14)
O26 Ti12 O28 79.76(11)
O26 Ti12 O29o 94.3(7)
O26 Ti12 O29p 99.9(3)
O27 Ti12 O28 87.67(11)
O27 Ti12 O29o 103.8(7)
O27 Ti12 O29p 98.3(3)
O28 Ti12 O29o 99.1(6)
O28 Ti12 O29p 100.0(3)
O29o Ti12 O29p 5.6(7)
Ti14 Ti13 O18 137.29(10)
Ti14 Ti13 O19 121.91(10)
Ti14 Ti13 O20 36.85(9)
Ti14 Ti13 O26 40.32(8)
Ti14 Ti13 O29a 100.66(10)
O18 Ti13 O19 90.29(16)
O18 Ti13 O20 163.70(13)
O18 Ti13 O26 99.48(13)
O18 Ti13 O29a 97.93(12)
O19 Ti13 O20 87.38(14)
O19 Ti13 O26 156.22(13)
O19 Ti13 O29a 102.89(18)
O20 Ti13 O26 77.16(12)
O20 Ti13 O29a 98.31(12)
O26 Ti13 O29a 97.19(13)
Ti9 Ti14 Ti12 117.30(4)
Ti9 Ti14 Ti13 80.00(4)
Ti9 Ti14 Ti15 67.77(4)
Ti9 Ti14 O20 41.27(8)
Ti9 Ti14 O21 40.75(9)
Ti9 Ti14 O26 120.42(10)
Ti9 Ti14 O28 101.51(10)
Ti9 Ti14 O29g 122.60(11)
Ti12 Ti14 Ti13 67.47(3)
Ti12 Ti14 Ti15 79.88(4)
Ti12 Ti14 O20 101.04(9)
Ti12 Ti14 O21 119.86(9)
Ti12 Ti14 O26 40.55(8)
Ti12 Ti14 O28 41.36(8)
Ti12 Ti14 O29g 120.10(11)
Ti13 Ti14 Ti15 115.48(4)
Ti13 Ti14 O20 41.20(8)
Ti13 Ti14 O21 118.92(10)
Ti13 Ti14 O26 41.92(9)
Ti13 Ti14 O28 100.59(10)
Ti13 Ti14 O29g 122.50(10)
Ti15 Ti14 O20 100.45(9)
Ti15 Ti14 O21 41.54(8)
Ti15 Ti14 O26 118.84(9)
Ti15 Ti14 O28 41.18(9)
Ti15 Ti14 O29g 122.00(9)
O20 Ti14 O21 82.03(12)
O20 Ti14 O26 83.11(13)
O20 Ti14 O28 115.46(14)
O20 Ti14 O29g 123.64(14)
O21 Ti14 O26 151.44(13)
O21 Ti14 O28 82.70(12)
O21 Ti14 O29g 105.17(13)
O26 Ti14 O28 81.90(12)
O26 Ti14 O29g 103.37(13)
O28 Ti14 O29g 120.89(14)
Ti14 Ti15 O8 136.80(15)
Ti14 Ti15 O21 41.00(8)
Ti14 Ti15 O22 122.53(9)
Ti14 Ti15 O28 37.34(8)
Ti14 Ti15 O29s 97.5(3)
Ti14 Ti15 O29t 101.8(5)
O8 Ti15 O21 98.28(18)
O8 Ti15 O22 91.02(19)
O8 Ti15 O28 164.00(13)
O8 Ti15 O29s 100.4(4)
O8 Ti15 O29t 96.0(5)
O21 Ti15 O22 158.00(12)
O21 Ti15 O28 78.32(11)
O21 Ti15 O29s 94.8(4)
O21 Ti15 O29t 96.9(6)
O22 Ti15 O28 87.25(12)
O22 Ti15 O29s 103.1(4)
O22 Ti15 O29t 101.9(6)
O28 Ti15 O29s 95.5(4)
O28 Ti15 O29t 99.9(5)
O29s Ti15 O29t 4.6(6)
Ti17 Ti16 O10 138.39(10)
Ti17 Ti16 O22 121.74(9)
Ti17 Ti16 O23 39.78(8)
Ti17 Ti16 O27 36.67(8)
Ti17 Ti16 O29h 97.22(9)
O10 Ti16 O22 90.27(13)
O10 Ti16 O23 101.06(12)
O10 Ti16 O27 164.42(14)
O10 Ti16 O29h 101.89(13)
O22 Ti16 O23 156.55(12)
O22 Ti16 O27 87.12(12)
O22 Ti16 O29h 101.29(13)
O23 Ti16 O27 76.43(11)
O23 Ti16 O29h 96.41(13)
O27 Ti16 O29h 93.68(13)
Ti10 Ti17 Ti11 80.52(4)
Ti10 Ti17 Ti12 116.83(5)
Ti10 Ti17 Ti16 67.33(3)
Ti10 Ti17 O23 41.08(9)
Ti10 Ti17 O24 41.84(9)
Ti10 Ti17 O25 120.12(10)
Ti10 Ti17 O27 100.56(10)
Ti10 Ti17 O29j 120.88(11)
Ti11 Ti17 Ti12 67.01(3)
Ti11 Ti17 Ti16 115.51(4)
Ti11 Ti17 O23 119.83(10)
Ti11 Ti17 O24 42.11(9)
Ti11 Ti17 O25 41.16(9)
Ti11 Ti17 O27 100.07(10)
Ti11 Ti17 O29j 121.02(10)
Ti12 Ti17 Ti16 79.80(4)
Ti12 Ti17 O23 119.72(9)
Ti12 Ti17 O24 102.19(9)
Ti12 Ti17 O25 40.64(11)
Ti12 Ti17 O27 41.40(9)
Ti12 Ti17 O29j 122.28(11)
Ti16 Ti17 O23 41.35(8)
Ti16 Ti17 O24 101.66(9)
Ti16 Ti17 O25 118.78(12)
Ti16 Ti17 O27 40.88(9)
Ti16 Ti17 O29j 123.47(10)
O23 Ti17 O24 82.88(13)
O23 Ti17 O25 151.53(15)
O23 Ti17 O27 82.21(12)
O23 Ti17 O29j 104.45(13)
O24 Ti17 O25 83.21(13)
O24 Ti17 O27 116.60(14)
O24 Ti17 O29j 119.34(13)
O25 Ti17 O27 82.03(14)
O25 Ti17 O29j 104.02(14)
O27 Ti17 O29j 124.06(14)
Ti2 O5 Ti4 115.98(16)
Ti4 O6 Ti5 101.56(19)
Ti4 O6 Ti9 146.6(2)
Ti5 O6 Ti9 100.59(12)
Ti5 O7 Ti6 99.0(2)
Ti5 O7 Ti9 97.83(12)
Ti6 O7 Ti9 112.5(2)
Ti6 O8 Ti15 114.55(14)
Fe2 O9 Ti6 99.02(19)
Fe2 O9 Ti7 100.1(2)
Ti6 O9 Ti7 153.77(17)
Ti7 O10 Ti16 113.92(14)
Ti7 O11 Ti8 98.6(2)
Ti7 O11 Ti10 112.6(2)
Ti8 O11 Ti10 96.78(15)
Ti2 O12 Ti8 101.47(14)
Ti2 O12 Ti10 147.04(17)
Ti8 O12 Ti10 100.33(13)
Ti2 O13 Ti3 111.8(2)
Ti2 O13 Ti8 98.29(17)
Ti3 O13 Ti8 97.25(13)
Ti3 O14 Ti4 112.3(2)
Ti3 O14 Ti5 97.90(15)
Ti4 O14 Ti5 98.11(17)
Ti3 O15 Ti7 146.2(2)
Ti3 O15 Ti8 99.99(14)
Ti7 O15 Ti8 100.8(2)
Ti3 O16 Ti5 100.54(15)
Ti3 O16 Ti6 144.6(3)
Ti5 O16 Ti6 102.5(2)
Fe1 O17 Ti2 98.37(14)
Fe1 O17 Ti11 97.91(13)
Ti2 O17 Ti11 155.86(16)
Ti11 O18 Ti13 115.89(14)
Fe1 O19 Ti4 99.50(17)
Fe1 O19 Ti13 99.09(16)
Ti4 O19 Ti13 154.84(16)
Ti9 O20 Ti13 145.81(17)
Ti9 O20 Ti14 100.95(13)
Ti13 O20 Ti14 101.95(14)
Ti9 O21 Ti14 97.28(12)
Ti9 O21 Ti15 114.33(15)
Ti14 O21 Ti15 97.46(13)
Fe2 O22 Ti15 98.75(13)
Fe2 O22 Ti16 100.18(13)
Ti15 O22 Ti16 152.94(15)
Ti10 O23 Ti16 112.80(14)
Ti10 O23 Ti17 97.42(12)
Ti16 O23 Ti17 98.88(13)
Ti10 O24 Ti11 144.14(16)
Ti10 O24 Ti17 99.60(13)
Ti11 O24 Ti17 100.56(14)
Ti11 O25 Ti12 113.1(2)
Ti11 O25 Ti17 98.57(18)
Ti12 O25 Ti17 98.03(12)
Ti12 O26 Ti13 113.09(15)
Ti12 O26 Ti14 98.18(12)
Ti13 O26 Ti14 97.76(13)
Ti12 O27 Ti16 145.73(16)
Ti12 O27 Ti17 100.45(12)
Ti16 O27 Ti17 102.45(14)
Ti12 O28 Ti14 100.14(12)
Ti12 O28 Ti15 145.89(16)
Ti14 O28 Ti15 101.48(13)
C1 N1 C5 119.8(5)
C8 N2 C12 118.7(5)
C13 N3 C17 118.4(5)
C20 N4 C24 118.8(5)
N1 C1 C2 123.2(6)
N1 C1 H1 118.31
C2 C1 H1 118.47
C1 C2 C3 117.5(7)
C1 C2 H2 121.13
C3 C2 H2 121.33
C2 C3 C4 120.6(5)
C2 C3 H3 119.74
C4 C3 H3 119.65
C3 C4 C5 117.5(6)
C3 C4 C6 125.1(5)
C5 C4 C6 117.4(7)
N1 C5 C4 121.4(7)
N1 C5 C8 118.6(5)
C4 C5 C8 120.0(6)
C4 C6 C7 121.8(7)
C4 C6 H6 119.11
C7 C6 H6 119.12
C6 C7 C9 120.8(7)
C6 C7 H7 119.55
C9 C7 H7 119.65
N2 C8 C5 117.2(6)
N2 C8 C9 121.0(7)
C5 C8 C9 121.8(5)
C7 C9 C8 118.0(7)
C7 C9 C10 122.9(6)
C8 C9 C10 119.0(5)
C9 C10 C11 118.4(6)
C9 C10 H10 120.85
C11 C10 H10 120.73
C10 C11 C12 119.1(7)
C10 C11 H11 120.51
C12 C11 H11 120.37
N2 C12 C11 123.7(5)
N2 C12 H12 118.11
C11 C12 H12 118.16
N3 C13 C14 123.0(6)
N3 C13 H13 118.42
C14 C13 H13 118.54
C13 C14 C15 117.8(7)
C13 C14 H14 121.14
C15 C14 H14 121.03
C14 C15 C16 121.6(5)
C14 C15 H15 119.18
C16 C15 H15 119.2
C15 C16 C17 116.3(5)
C15 C16 C18 125.7(5)
C17 C16 C18 117.9(6)
N3 C17 C16 122.7(6)
N3 C17 C20 116.7(5)
C16 C17 C20 120.5(5)
C16 C18 C19 121.9(6)
C16 C18 H18 119.12
C19 C18 H18 119.03
C18 C19 C21 122.3(6)
C18 C19 H19 118.87
C21 C19 H19 118.87
N4 C20 C17 117.4(5)
N4 C20 C21 121.6(6)
C17 C20 C21 121.0(5)
C19 C21 C20 116.4(6)
C19 C21 C22 125.9(6)
C20 C21 C22 117.7(6)
C21 C22 C23 120.2(6)
C21 C22 H22 119.85
C23 C22 H22 119.92
C22 C23 C24 119.7(6)
C22 C23 H23 120.21
C24 C23 H23 120.08
N4 C24 C23 122.0(7)
N4 C24 H24 118.93
C23 C24 H24 119.07
Ti13 O29a C25a 138.7(3)
O29a C25a C26a 110.6(4)
O29a C25a C27a 109.4(5)
O29a C25a H25a 109.57
C26a C25a C27a 112.3(6)
C26a C25a H25a 106.81
C27a C25a H25a 108.12
C25a C26a H26aa 109.48
C25a C26a H26ba 109.51
C25a C26a H26ca 109.49
H26aa C26a H26ba 109.46
H26aa C26a H26ca 109.49
H26ba C26a H26ca 109.4
C25a C27a H27aa 109.44
C25a C27a H27ba 109.56
C25a C27a H27ca 109.61
H27aa C27a H27ba 109.33
H27aa C27a H27ca 109.4
H27ba C27a H27ca 109.48
Ti6 O29b C25b 137.4(5)
O29b C25b C26b 110.7(15)
O29b C25b C27b 109.4(18)
O29b C25b H25b 109.66
C26b C25b C27b 112.2(13)
C26b C25b H25b 106.74
C27b C25b H25b 108.11
C25b C26b H26ab 109.42
C25b C26b H26bb 109.53
C25b C26b H26cb 109.34
H26ab C26b H26bb 109.61
H26ab C26b H26cb 109.33
H26bb C26b H26cb 109.6
C25b C27b H27ab 109.46
C25b C27b H27bb 109.96
C25b C27b H27cb 109.71
H27ab C27b H27bb 109.22
H27ab C27b H27cb 108.84
H27bb C27b H27cb 109.63
Ti7 O29c C25c 139.8(3)
O29c C25c C26c 110.6(9)
O29c C25c C27c 109.5(7)
O29c C25c H25c 109.6
C26c C25c C27c 112.2(9)
C26c C25c H25c 106.78
C27c C25c H25c 108.06
C25c C26c H26ac 109.39
C25c C26c H26bc 109.5
C25c C26c H26cc 109.46
H26ac C26c H26bc 109.45
H26ac C26c H26cc 109.46
H26bc C26c H26cc 109.58
C25c C27c H27ac 109.52
C25c C27c H27bc 109.5
C25c C27c H27cc 109.44
H27ac C27c H27bc 109.52
H27ac C27c H27cc 109.42
H27bc C27c H27cc 109.43
Ti10 O29d C25d 133.9(4)
O29d C25d C26d 110.7(7)
O29d C25d C27d 109.5(7)
O29d C25d H25d 109.62
C26d C25d C27d 112.3(8)
C26d C25d H25d 106.77
C27d C25d H25d 107.92
C25d C26d H26ad 109.52
C25d C26d H26bd 109.49
C25d C26d H26cd 109.38
H26ad C26d H26bd 109.55
H26ad C26d H26cd 109.44
H26bd C26d H26cd 109.45
C25d C27d H27ad 109.45
C25d C27d H27bd 109.39
C25d C27d H27cd 109.57
H27ad C27d H27bd 109.37
H27ad C27d H27cd 109.52
H27bd C27d H27cd 109.51
Ti2 O29e C25e 153.1(4)
O29e C25e C26e 110.7(6)
O29e C25e C27e 109.4(6)
O29e C25e H25e 109.72
C26e C25e C27e 112.1(8)
C26e C25e H25e 106.91
C27e C25e H25e 107.93
C25e C26e H26ae 109.4
C25e C26e H26be 109.31
C25e C26e H26ce 109.51
H26ae C26e H26be 109.42
H26ae C26e H26ce 109.6
H26be C26e H26ce 109.59
C25e C27e H27ae 109.49
C25e C27e H27be 109.45
C25e C27e H27ce 109.44
H27ae C27e H27be 109.51
H27ae C27e H27ce 109.49
H27be C27e H27ce 109.45
Ti9 O29f C25f 153.1(4)
O29f C25f C26f 110.6(8)
O29f C25f C27f 109.4(7)
O29f C25f H25f 109.72
C26f C25f C27f 112.4(10)
C26f C25f H25f 106.84
C27f C25f H25f 107.73
C25f C26f H26af 109.42
C25f C26f H26bf 109.42
C25f C26f H26cf 109.47
H26af C26f H26bf 109.47
H26af C26f H26cf 109.48
H26bf C26f H26cf 109.57
C25f C27f H27af 109.52
C25f C27f H27bf 109.21
C25f C27f H27cf 109.96
H27af C27f H27cf 109.85
H27bf C27f H27cf 109.46
Ti14 O29g C25g 149.5(4)
O29g C25g C26g 110.7(7)
O29g C25g C27g 109.5(7)
O29g C25g H25g 109.64
C26g C25g C27g 112.2(8)
C26g C25g H25g 106.76
C27g C25g H25g 108.02
C25g C26g H26ag 109.5
C25g C26g H26bg 109.46
C25g C26g H26cg 109.41
H26ag C26g H26bg 109.51
H26ag C26g H26cg 109.47
H26bg C26g H26cg 109.47
C25g C27g H27ag 109.49
C25g C27g H27bg 109.59
C25g C27g H27cg 109.49
H27ag C27g H27bg 109.47
H27ag C27g H27cg 109.29
H27bg C27g H27cg 109.5
Ti16 O29h C25h 131.9(4)
O29h C25h C26h 110.7(7)
O29h C25h C27h 109.5(9)
O29h C25h H25h 109.72
C26h C25h C27h 112.0(10)
C26h C25h H25h 106.9
C27h C25h H25h 108
C25h C26h H26ah 109.55
C25h C26h H26bh 109.4
C25h C26h H26ch 109.58
H26ah C26h H26bh 109.4
H26ah C26h H26ch 109.53
H26bh C26h H26ch 109.36
C25h C27h H27ah 109.54
C25h C27h H27bh 109.4
C25h C27h H27ch 109.16
H27ah C27h H27bh 109.85
H27ah C27h H27ch 109.57
H27bh C27h H27ch 109.29
Ti11 O29i C25i 143.3(4)
O29i C25i C26i 110.7(6)
O29i C25i C27i 109.4(8)
O29i C25i H25i 109.67
C26i C25i C27i 112.3(10)
C26i C25i H25i 106.75
C27i C25i H25i 107.9
C25i C26i H26ai 109.52
C25i C26i H26bi 109.39
C25i C26i H26ci 109.47
H26ai C26i H26bi 109.41
H26ai C26i H26ci 109.58
H26bi C26i H26ci 109.45
C25i C27i H27ai 109.32
C25i C27i H27bi 109.28
C25i C27i H27ci 109.76
H27ai C27i H27bi 109.06
H27ai C27i H27ci 109.68
H27bi C27i H27ci 109.73
Ti17 O29j C25j 152.7(4)
O29j C25j C26j 110.7(8)
O29j C25j C27j 109.4(6)
O29j C25j H25j 109.59
C26j C25j C27j 112.2(9)
C26j C25j H25j 106.84
C27j C25j H25j 108.01
C25j C26j H26aj 109.51
C25j C26j H26bj 109.52
C25j C26j H26cj 109.48
H26aj C26j H26bj 109.47
H26aj C26j H26cj 109.41
H26bj C26j H26cj 109.44
C25j C27j H27aj 109.49
C25j C27j H27bj 109.58
C25j C27j H27cj 109.56
H27aj C27j H27bj 109.41
H27aj C27j H27cj 109.33
H27bj C27j H27cj 109.46
Ti5 O29k C25k 172.5(11)
Ti5 O29k O29l 101(2)
C25k O29k O29l 73(2)
O29k C25k C26k 110.7(16)
O29k C25k C27k 109.9(19)
O29k C25k H25k 110.03
O29k C25k C25l 104(4)
O29k C25k C26l 123(2)
O29k C25k C27l 114(2)
C26k C25k C27k 111(2)
C26k C25k H25k 106.55
C26k C25k O29l 102.2(16)
C26k C25k C25l 46(4)
C26k C25k C26l 122(2)
C27k C25k H25k 108.35
C27k C25k O29l 103.3(19)
C27k C25k C25l 71(4)
C27k C25k C27l 134(3)
H25k C25k O29l 124.93
H25k C25k C26l 75.74
H25k C25k C27l 70.74
O29l C25k C25l 89(4)
O29l C25k C26l 124(2)
O29l C25k C27l 114.7(18)
C25l C25k C26l 98(4)
C25l C25k C27l 83(5)
C26l C25k C27l 121(3)
C25k C26k H26ak 109.47
C25k C26k H26ck 109.49
C25k C26k C27l 71(3)
H26ak C26k H26bk 109.16
H26ak C26k C25l 110.77
H26ak C26k C27l 78.93
H26bk C26k H26ck 109.63
H26bk C26k C27l 61.24
H26ck C26k C25l 95.13
H26ck C26k C27l 169.33
C25l C26k C27l 86(3)
C25k C27k H27ak 109.37
C25k C27k H27bk 109.74
C25k C27k H27ck 108.4
C25k C27k C26l 64(3)
C25k C27k H26bl 116.17
H27ak C27k H27bk 110.57
H27ak C27k H27ck 108.87
H27ak C27k C25l 106.8
H27ak C27k C26l 71.34
H27ak C27k H26bl 99.83
H27bk C27k H27ck 109.84
H27bk C27k C25l 95.38
H27bk C27k C26l 173.28
H27bk C27k H26bl 110.74
H27ck C27k C25l 124.42
C25l C27k C26l 78(3)
C26k H26bk C27l 59.08
C26k H26bk H27cl 132.45
C27l H26bk H27cl 78.22
C27k H27ak H26al 112.58
C26l H27ak H26al 64.89
Ti5 O29l O29k 68(2)
Ti5 O29l C25k 159.5(12)
Ti5 O29l C25l 173.0(11)
O29k O29l C25k 92(2)
O29k O29l C25l 111(2)
C25k C25l C26k 118(5)
C25k C25l C27k 91(3)
C25k C25l O29l 72(4)
C25k C25l C26l 65(3)
C25k C25l C27l 79(4)
C25k C25l H25l 170.85
C26k C25l C27k 138(2)
C26k C25l O29l 113.6(17)
C26k C25l C26l 134(3)
C26k C25l H25l 69.95
C27k C25l O29l 104(2)
C27k C25l C27l 140(3)
C27k C25l H25l 80.01
O29l C25l C26l 110(2)
O29l C25l C27l 110(2)
O29l C25l H25l 109.58
C26l C25l C27l 112(3)
C26l C25l H25l 106.8
C27l C25l H25l 108.07
C25k C26l C27k 84(3)
C25k C26l H27ak 115.29
C25k C26l H26al 120.01
C25k C26l H26bl 114.62
C25k C26l H26cl 92.06
C27k C26l H27ak 60.65
C27k C26l C25l 70(3)
C27k C26l H26al 96.1
C27k C26l H26bl 49.84
C27k C26l H26cl 152.43
H27ak C26l C25l 98.25
H27ak C26l H26bl 82.49
H27ak C26l H26cl 142.87
C25l C26l H26al 109.34
C25l C26l H26bl 109.54
C25l C26l H26cl 109.49
H26al C26l H26bl 109.44
H26al C26l H26cl 109.47
H26bl C26l H26cl 109.55
C25k C27l C26k 72(3)
C25k C27l H26bk 108.51
C25k C27l H27al 116.52
C25k C27l H27bl 91.62
C25k C27l H27cl 117.87
C26k C27l H26bk 59.68
C26k C27l C25l 55(3)
C26k C27l H27al 88.76
C26k C27l H27bl 159.55
C26k C27l H27cl 70.27
H26bk C27l C25l 98.41
H26bk C27l H27al 111.67
H26bk C27l H27bl 117.51
C25l C27l H27al 109.54
C25l C27l H27bl 109.14
C25l C27l H27cl 109.14
H27al C27l H27bl 109.84
H27al C27l H27cl 109.91
H27bl C27l H27cl 109.24
H27ak H26al C26l 79.43
C27k H26bl H27ck 139.36
C27k H26bl C26l 55.35
H27ck H26bl C26l 115.2
H26ak H27al C27l 90.06
H26bk H27cl C27l 90.45
Ti8 O29m C25m 152.0(13)
Ti8 O29m O29n 67(2)
Ti8 O29m C25n 134(2)
C25m O29m O29n 102(3)
O29n O29m C25n 69(3)
O29m C25m C26m 110.4(16)
O29m C25m C27m 110(3)
O29m C25m H25m 109.18
O29m C25m C25n 76.9(19)
O29m C25m C26n 142(4)
C26m C25m C27m 113(2)
C26m C25m H25m 106.57
C26m C25m O29n 108.3(14)
C26m C25m C25n 68(4)
C26m C25m C26n 104(3)
C27m C25m H25m 108.26
C27m C25m O29n 101(2)
C27m C25m C25n 71(3)
H25m C25m O29n 119.64
H25m C25m C26n 75.9
O29n C25m C25n 66.6(19)
O29n C25m C26n 137(4)
C25n C25m C26n 101(3)
C25m C26m H26am 108.92
C25m C26m H26bm 109.87
C25m C26m C27n 114(6)
C25m C26m H27an 143.18
C25m C26m H27bn 105.6
H26am C26m H26cm 109.02
H26am C26m C27n 134
H26am C26m H27an 67.99
H26am C26m H27bn 109.8
H26bm C26m H26cm 109.83
H26bm C26m C25n 122.05
H26bm C26m C27n 69.32
H26bm C26m H27an 104.99
H26cm C26m H27an 46.58
H26cm C26m H27bn 114.86
C25n C26m C27n 87(6)
C25n C26m H27bn 120.5
C27n C26m H27an 67.95
C27n C26m H27bn 73.94
H27an C26m H27bn 109.83
C25m C27m H27am 109.66
C25m C27m H27bm 109.58
C25m C27m H27cm 109.35
C25m C27m H26bn 84.24
H27am C27m H27bm 109.86
H27am C27m H27cm 109.36
H27am C27m C26n 68.87
H27am C27m H26bn 83.71
H27bm C27m H27cm 109.02
H27bm C27m C25n 75.57
H27bm C27m C26n 140.82
H27bm C27m H26bn 154.64
H27cm C27m C25n 125.23
H27cm C27m C26n 107.88
H27cm C27m H26bn 45.62
C25n C27m C26n 73(4)
C25n C27m H26bn 116.91
C26n C27m H26bn 63.5
C25m H25m H26cn 101.55
C26m H26bm H27bn 67.51
C27n H26bm H27bn 100.57
C26m H26cm H27an 68.81
C27n H26cm H27an 83.42
C27m H27am H26an 107.46
C27m H27cm H26bn 60.08
Ti8 O29n O29m 104(2)
Ti8 O29n C25m 152.8(10)
Ti8 O29n C25n 153(2)
O29m O29n C25m 67(2)
O29m O29n C25n 99(3)
O29m C25n C25m 68.3(14)
O29m C25n C26m 111(3)
O29m C25n C27m 107(3)
O29m C25n C26n 103.5(11)
O29m C25n C27n 105(3)
O29m C25n H25n 121.57
C25m C25n C26m 77(4)
C25m C25n C27m 75(3)
C25m C25n O29n 78.9(15)
C25m C25n C27n 96(5)
C25m C25n H25n 148.77
C26m C25n C27m 119(3)
C26m C25n O29n 118(3)
C26m C25n C26n 88(3)
C26m C25n H25n 119.13
C27m C25n O29n 108(3)
C27m C25n C27n 139(3)
O29n C25n C26n 110.9(14)
O29n C25n C27n 109(3)
O29n C25n H25n 110.49
C26n C25n C27n 112(4)
C26n C25n H25n 106.9
C27n C25n H25n 107.89
C25m C26n C27m 97(4)
C25m C26n H26an 133.49
C25m C26n H26bn 110.95
C25m C26n H26cn 76.22
C27m C26n C25n 70(3)
C27m C26n H26an 89.4
C27m C26n H26bn 54.67
C27m C26n H26cn 159.83
C25n C26n H26an 109.68
C25n C26n H26bn 109.34
C25n C26n H26cn 109.23
H26an C26n H26bn 110.29
H26an C26n H26cn 109.02
H26bn C26n H26cn 109.26
C26m C27n H26bm 72.42
C26m C27n H26cm 99.38
C26m C27n C25n 69(5)
C26m C27n H27an 75.41
C26m C27n H27bn 67.63
C26m C27n H27cn 174.94
H26bm C27n H26cm 163.71
H26bm C27n C25n 114.41
H26bm C27n H27an 109.89
H26bm C27n H27cn 105.47
H26cm C27n H27an 53.9
H26cm C27n H27bn 162.98
H26cm C27n H27cn 83.79
C25n C27n H27an 108.9
C25n C27n H27bn 109.39
C25n C27n H27cn 108.42
H27an C27n H27bn 110.45
H27an C27n H27cn 109.64
H27bn C27n H27cn 110
H27am H26an C26n 79.55
C27m H26bn H27cm 74.3
C27m H26bn C26n 61.82
H27cm H26bn C26n 133.91
H25m H26cn C26n 99.64
C26m H27an H26cm 64.61
C26m H27bn H26bm 107.06
H26bm H27bn C27n 73.86
Ti12 O29o C25o 157.6(16)
Ti12 O29o O29p 100(6)
Ti12 O29o C25p 166.2(15)
C25o O29o O29p 100(6)
O29p O29o C25p 85(6)
O29o C25o C26o 110(2)
O29o C25o C27o 109.7(17)
O29o C25o C25p 76(2)
O29o C25o C27p 144(2)
C26o C25o C27o 113(3)
C26o C25o H25o 106.57
C26o C25o O29p 112(2)
C26o C25o C25p 56(3)
C26o C25o C27p 72(2)
C27o C25o H25o 108.39
C27o C25o O29p 114.0(17)
C27o C25o C25p 169(4)
C27o C25o C27p 45(2)
H25o C25o O29p 102.04
H25o C25o C25p 78.21
H25o C25o C27p 104.62
O29p C25o C25p 72(2)
O29p C25o C27p 151(2)
C25p C25o C27p 125(3)
C25o C26o H26ao 109.8
C25o C26o H26co 109.13
C25o C26o C26p 104(4)
H26ao C26o H26bo 109.92
H26ao C26o H26co 109.04
H26ao C26o C26p 126.86
H26ao C26o C27p 81.14
H26bo C26o H26co 108.64
H26bo C26o C25p 82.72
H26bo C26o C27p 147.45
H26co C26o C25p 121.85
H26co C26o C26p 96.03
H26co C26o C27p 95.4
C25p C26o C26p 79(3)
C25p C26o C27p 66(2)
C26p C26o C27p 143(4)
C25o C27o H27ao 108.74
C25o C27o H27co 109.19
H27ao C27o H27bo 109.95
H27ao C27o C27p 73.83
H27ao C27o H27cp 57.54
H27bo C27o H27co 109.82
H27bo C27o C27p 101.18
H27bo C27o H27cp 160.64
H27co C27o C27p 144.06
H27co C27o H27cp 89.17
C27p C27o H27cp 62.36
C25o H25o H25p 100.46
C26o H26bo C26p 106.77
C26o H26bo H26ap 102.03
C26p H26bo H26ap 133.91
Ti12 O29p O29o 75(6)
Ti12 O29p C25o 146.4(10)
Ti12 O29p C25p 158.3(9)
O29o O29p C25o 73(6)
O29o O29p C25p 88(6)
O29o C25p C25o 76.1(19)
O29o C25p C26o 128(2)
O29o C25p C26p 109.6(13)
O29o C25p C27p 104.0(12)
O29o C25p H25p 116.28
C25o C25p C26o 97(3)
C25o C25p O29p 79.8(19)
C25o C25p C26p 139(3)
C25o C25p H25p 105.96
C26o C25p O29p 134(2)
C26o C25p C26p 47.1(15)
C26o C25p C27p 65.7(17)
C26o C25p H25p 115.35
O29p C25p C26p 110.8(11)
O29p C25p C27p 109.3(9)
O29p C25p H25p 109.64
C26p C25p C27p 112.3(16)
C26p C25p H25p 106.66
C27p C25p H25p 108.14
C26o C26p H26bo 55.6
C26o C26p C25p 54(3)
C26o C26p H26ap 76.35
C26o C26p H26bp 163.38
C26o C26p H26cp 82.04
H26bo C26p C25p 78.92
H26bo C26p H26bp 122.35
H26bo C26p H26cp 121.56
C25p C26p H26ap 109.64
C25p C26p H26bp 109.48
C25p C26p H26cp 109.27
H26ap C26p H26bp 109.71
H26ap C26p H26cp 109.47
H26bp C26p H26cp 109.26
C25o C27p C26o 69(2)
C25o C27p C27o 93(3)
C25o C27p H27ap 127.63
C25o C27p H27bp 108.49
C25o C27p H27cp 90.1
C26o C27p C27o 151(3)
C26o C27p C25p 48(2)
C26o C27p H27ap 77.67
C26o C27p H27bp 87.12
C26o C27p H27cp 157.06
C27o C27p C25p 115(3)
C27o C27p H27ap 130.29
C27o C27p H27bp 75.62
C25p C27p H27ap 109.16
C25p C27p H27bp 109.63
C25p C27p H27cp 109.59
H27ap C27p H27bp 109.31
H27ap C27p H27cp 109.23
H27bp C27p H27cp 109.91
H25o H25p C25p 75.36
C27o H27cp H27ao 82.05
C27o H27cp C27p 82.4
H27ao H27cp C27p 86.73
Ti4 O29q C25q 144.3(12)
Ti4 O29q O29r 60(6)
Ti4 O29q C25r 143.9(13)
C25q O29q O29r 96(5)
O29r O29q C25r 95(5)
O29q C25q C26q 110.2(19)
O29q C25q C27q 110(2)
O29q C25q H25q 109.57
O29q C25q C25r 60(20)
O29q C25q C26r 107.8(16)
O29q C25q C27r 114(2)
O29q C25q H25r 102.9
C26q C25q C27q 113(2)
C26q C25q H25q 106.44
C26q C25q O29r 113(2)
C26q C25q C26r 137(2)
C26q C25q C27r 70.2(18)
C27q C25q H25q 108.24
C27q C25q O29r 113(2)
C27q C25q C27r 132(3)
C27q C25q H25r 75.87
H25q C25q O29r 102.08
H25q C25q C26r 78.96
H25q C25q H25r 142.94
O29r C25q C26r 107.0(17)
O29r C25q C27r 108(2)
O29r C25q H25r 109.95
C26r C25q C27r 112(2)
C26r C25q H25r 107.88
C27r C25q H25r 112.1
C25q C26q H26aq 108.89
C25q C26q H26bq 109.75
C25q C26q H26cq 108.9
H26aq C26q H26bq 110.02
H26aq C26q H26cq 109.18
H26aq C26q C25r 109.44
H26aq C26q H25r 110.41
H26bq C26q H26cq 110.08
H26bq C26q C25r 108.6
H26bq C26q H25r 134.9
H26cq C26q C25r 109.51
H26cq C26q H25r 74
C25q C27q H27aq 109.69
C25q C27q H27bq 109.46
C25q C27q H27cq 109.45
C25q C27q C26r 75(3)
C25q C27q H26br 112.24
H27aq C27q H27bq 109.45
H27aq C27q H27cq 109.54
H27aq C27q C25r 110.95
H27aq C27q C26r 90.54
H27aq C27q H26br 121.71
H27bq C27q H27cq 109.23
H27bq C27q C25r 110.58
H27bq C27q C26r 155.74
H27bq C27q H26br 92.62
H27cq C27q C25r 107.04
H27cq C27q C26r 49.1
C25r C27q C26r 73(3)
C25r C27q H26br 109.92
C26r C27q H26br 64.52
C25q H25q C27r 104.18
C25r H25q C27r 106.68
C27q H27aq H26ar 86.87
C27q H27cq C26r 57.5
C27q H27cq H26br 78.14
C26r H27cq H26br 127.1
Ti4 O29r O29q 115(6)
Ti4 O29r C25q 151.4(16)
Ti4 O29r C25r 151.7(16)
O29q O29r C25q 76(5)
O29q O29r C25r 78(5)
O29q C25r C25q 120(30)
O29q C25r C26q 109(2)
O29q C25r C27q 111(2)
O29q C25r C26r 110.8(18)
O29q C25r C27r 116(3)
O29q C25r H25r 102.23
C26q C25r C27q 109(3)
C26q C25r H25q 103.83
C26q C25r O29r 112(2)
C26q C25r C26r 133(2)
C26q C25r C27r 68.6(18)
C27q C25r H25q 109.21
C27q C25r O29r 115(2)
C27q C25r C27r 131(3)
C27q C25r H25r 74.08
H25q C25r C26r 80.81
H25q C25r H25r 137.76
O29r C25r C26r 110.3(19)
O29r C25r C27r 110(3)
O29r C25r H25r 109.46
C26r C25r C27r 113(3)
C26r C25r H25r 106.02
C27r C25r H25r 108.19
C25q C26r C27q 73(3)
C25q C26r H27cq 123.39
C25q C26r H26ar 107.4
C25q C26r H26br 110.1
C25q C26r H26cr 111.48
C27q C26r H27cq 73.4
C27q C26r C25r 75(3)
C27q C26r H26ar 74.47
C27q C26r H26br 62.75
C27q C26r H26cr 172.64
H27cq C26r C25r 123.16
H27cq C26r H26ar 105.39
H27cq C26r H26cr 99.31
C25r C26r H26ar 109.45
C25r C26r H26br 110.06
C25r C26r H26cr 109.53
H26ar C26r H26br 108.79
H26ar C26r H26cr 109.1
H26br C26r H26cr 109.89
C25q C27r H27ar 107.28
C25q C27r H27br 111.09
C25q C27r H27cr 108.19
H25q C27r H27ar 106.32
H25q C27r H27br 76.08
H25q C27r H27cr 137.6
C25r C27r H27br 108.72
C25r C27r H27cr 108.93
H27ar C27r H27br 109.84
H27ar C27r H27cr 109.86
C25q H25r C26q 99.4
C26q H25r C25r 100.63
H27aq H26ar C26r 107.59
C27q H26br H27cq 84.51
C27q H26br C26r 52.73
Ti15 O29s C25s 133.0(10)
Ti15 O29s O29t 76(7)
Ti15 O29s C25t 160.6(13)
C25s O29s O29t 99(8)
O29t O29s C25t 102(8)
O29s C25s C26s 110.6(14)
O29s C25s C27s 109.4(14)
O29s C25s H25s 110.1
O29s C25s C25t 74(2)
O29s C25s C26t 135.5(19)
C26s C25s C27s 111.9(18)
C26s C25s H25s 106.79
C26s C25s O29t 116.2(14)
C26s C25s C25t 77(3)
C26s C25s C26t 111.5(19)
C27s C25s H25s 108.07
C27s C25s O29t 105.2(14)
C27s C25s C25t 65(2)
H25s C25s O29t 108.53
H25s C25s C25t 173.09
H25s C25s C26t 70.56
O29t C25s C25t 74(2)
O29t C25s C26t 129.8(19)
C25t C25s C26t 103(3)
C25s C26s H26as 109.47
C25s C26s H26bs 109.37
C25s C26s H26cs 109.54
C25s C26s C27t 99(6)
C25s C26s H27at 135.88
C25s C26s H27bt 95.93
H26as C26s H26bs 109.6
H26as C26s H26cs 109.39
H26as C26s C25t 120.51
H26as C26s C27t 149.79
H26as C26s H27at 60.83
H26as C26s H27bt 98.07
H26bs C26s H26cs 109.45
H26bs C26s C25t 120.16
H26bs C26s H27at 114.36
H26cs C26s C25t 83.6
H26cs C26s C27t 50.17
H26cs C26s H27at 50.01
H26cs C26s H27bt 132.55
C25t C26s C27t 83(5)
C25t C26s H27at 117.39
C25t C26s H27bt 114.91
C27t C26s H27at 92.22
C27t C26s H27bt 87.45
H27at C26s H27bt 127.19
C25s C27s H27as 109.57
C25s C27s H27bs 109.63
C25s C27s H27cs 109.34
C25s C27s C26t 53.1(19)
H27as C27s H27bs 109.42
H27as C27s H27cs 109.51
H27as C27s C25t 121.6
H27as C27s C26t 66.88
H27bs C27s H27cs 109.36
H27bs C27s C25t 83.23
H27bs C27s C26t 154.18
H27cs C27s C25t 119.45
H27cs C27s C26t 95.45
C25t C27s C26t 78(2)
C25s H25s H26ct 110.59
C26s H26as H27at 54.16
C26s H26bs H27bt 68.43
C27t H26bs H27bt 90.59
C26s H26cs H27at 58.06
C27t H26cs H27at 77.62
C27s H27as H26at 112.91
C27s H27bs H25t 93.16
C27s H27cs H26bt 78.12
Ti15 O29t O29s 100(7)
Ti15 O29t C25s 133.2(13)
Ti15 O29t C25t 159.4(16)
O29s O29t C25s 76(8)
O29s O29t C25t 73(7)
O29s C25t C25s 78.8(19)
O29s C25t C26s 112.6(16)
O29s C25t C27s 120(2)
O29s C25t C26t 114.4(17)
O29s C25t C27t 103.6(17)
O29s C25t H25t 111.28
C25s C25t C26s 77(3)
C25s C25t C27s 89(3)
C25s C25t O29t 78(2)
C25s C25t C26t 52(2)
C25s C25t C27t 88(3)
C25s C25t H25t 157.76
C26s C25t C27s 121(2)
C26s C25t O29t 118.0(17)
C26s C25t C26t 97(2)
C26s C25t H25t 114.12
C27s C25t O29t 115(2)
C27s C25t C27t 134(2)
C27s C25t H25t 69.21
O29t C25t C26t 110.5(18)
O29t C25t C27t 109.4(17)
O29t C25t H25t 109.49
C26t C25t C27t 113(2)
C26t C25t H25t 106.8
C27t C25t H25t 108.03
C25s C26t C27s 87(2)
C25s C26t H26at 124.36
C25s C26t H26ct 83.51
C27s C26t C25t 63(2)
C27s C26t H26at 80.92
C27s C26t H26bt 67.66
C27s C26t H26ct 168.41
C25t C26t H26at 108.76
C25t C26t H26ct 108.81
H26bt C26t H26ct 110.1
C26s C27t H26cs 105.49
C26s C27t C25t 82(5)
C26s C27t H27at 62.61
C26s C27t H27bt 67.37
H26bs C27t H26cs 143.32
H26bs C27t C25t 126.12
H26bs C27t H27at 111.22
H26bs C27t H27ct 87.48
H26cs C27t C25t 90.12
H26cs C27t H27at 51.59
H26cs C27t H27ct 72.77
C25t C27t H27at 109.59
C25t C27t H27bt 109.66
C25t C27t H27ct 110.32
H27at C27t H27bt 108.54
H27at C27t H27ct 109.34
H27bt C27t H27ct 109.37
H27bs H25t C25t 114.23
H27as H26at C26t 87.24
H27cs H26bt C26t 116.86
H25s H26ct C26t 91.2
C26s H27at H26as 65.02
C26s H27at H26cs 71.93
H26as H27at H26cs 134.44
H26as H27at C27t 89.51
H26cs H27at C27t 50.79
C26s H27bt H26bs 88.43
H26bs H27bt C27t 66.43
Ti3 O29u C25u 142.7(17)
Ti3 O29u O29v 68(2)
Ti3 O29u C25v 122.7(11)
C25u O29u O29v 80(3)
O29v O29u C25v 58(2)
O29u C25u C26u 110.7(17)
O29u C25u C27u 110(3)
O29u C25u H25u 110.65
O29u C25u C25v 94(4)
O29u C25u C26v 117.5(18)
O29u C25u C27v 119(3)
C26u C25u C27u 111(4)
C26u C25u H25u 106.89
C26u C25u O29v 105.2(16)
C26u C25u C25v 71(3)
C26u C25u C26v 127(3)
C27u C25u H25u 107.8
C27u C25u O29v 101(3)
C27u C25u C25v 53(4)
C27u C25u C27v 119(4)
H25u C25u O29v 124.68
H25u C25u C25v 154.16
H25u C25u C26v 76.5
H25u C25u C27v 88.24
O29v C25u C25v 79(4)
O29v C25u C26v 116(2)
O29v C25u C27v 117(2)
C25v C25u C26v 85(4)
C25v C25u C27v 88(4)
C26v C25u C27v 124(3)
C25u C26u H26au 109.6
C25u C26u H26bu 109.31
C25u C26u C27v 69(5)
C25u C26u H27cv 129.52
H26au C26u H26bu 108.99
H26au C26u H26cu 109.17
H26au C26u C25v 111.97
H26au C26u H27cv 109.65
H26bu C26u H26cu 109.69
H26bu C26u C25v 126.53
H26cu C26u C25v 87.65
H26cu C26u H27cv 85.25
C25v C26u C27v 91(5)
C25v C26u H27cv 137.8
C27v C26u H27cv 99.29
C25u C27u H27au 110.13
C25u C27u H27bu 109.98
C25u C27u H27cu 108.89
C25u C27u C26v 68(4)
C25u C27u H26bv 107.59
H27au C27u H27bu 109.89
H27au C27u C25v 113.7
H27au C27u C26v 77.06
H27bu C27u H27cu 108.93
H27bu C27u C25v 88.2
H27bu C27u C26v 172.87
H27bu C27u H26bv 114.12
H27cu C27u C25v 124.53
H27cu C27u C26v 66.36
C25v C27u C26v 90(5)
C25v C27u H26bv 124.9
C26v C27u H26bv 61.37
C26u H26au H27av 130.01
C27v H26au H27av 102.49
C26u H26bu H27cv 50.05
C27u H27au H26av 106.47
C27u H27cu C26v 48.76
C27u H27cu H26bv 121.24
C26v H27cu H26bv 75.46
Ti3 O29v O29u 101(3)
Ti3 O29v C25u 158.8(10)
Ti3 O29v C25v 143.0(10)
O29u O29v C25u 85(3)
O29u O29v C25v 110(3)
O29u C25v C25u 64(3)
O29u C25v C26u 106(2)
O29u C25v C27u 115(3)
O29u C25v C26v 104.6(18)
O29u C25v C27v 104(2)
O29u C25v H25v 121.81
C25u C25v C26u 86(4)
C25u C25v C27u 104(4)
C25u C25v O29v 76(3)
C25u C25v C26v 72(3)
C25u C25v C27v 69(3)
C25u C25v H25v 174.21
C26u C25v C27u 137(4)
C26u C25v O29v 108(2)
C26u C25v C26v 128(3)
C26u C25v H25v 91.06
C27u C25v O29v 114(3)
C27u C25v C27v 132(4)
C27u C25v H25v 75.45
O29v C25v C26v 110.4(19)
O29v C25v C27v 110(2)
O29v C25v H25v 109.83
C26v C25v C27v 112(3)
C26v C25v H25v 107.01
C27v C25v H25v 107.32
C25u C26v C27u 80(4)
C25u C26v H27cu 115.34
C25u C26v H26av 119.69
C25u C26v H26bv 119.95
C25u C26v H26cv 86.22
C27u C26v H27cu 64.87
C27u C26v C25v 57(3)
C27u C26v H26av 84.16
C27u C26v H26bv 71.13
C27u C26v H26cv 164.73
H27cu C26v C25v 103.63
H27cu C26v H26av 109.31
H27cu C26v H26cv 115.5
C25v C26v H26av 109.19
C25v C26v H26bv 109.73
C25v C26v H26cv 109.97
H26av C26v H26bv 108.77
H26av C26v H26cv 109.03
H26bv C26v H26cv 110.13
C25u C27v C26u 92(6)
C25u C27v H26bu 117.38
C25u C27v H27bv 85.55
C25u C27v H27cv 120.8
C26u C27v H26bu 75.84
C26u C27v C25v 71(6)
C26u C27v H27cv 51.22
H26au C27v H26bu 115.83
H26au C27v C25v 109.91
H26au C27v H27bv 118.92
H26au C27v H27cv 99.53
H26bu C27v C25v 118.55
H26bu C27v H27av 122.75
H26bu C27v H27bv 82.17
C25v C27v H27bv 109.21
C25v C27v H27cv 110.2
H27av C27v H27bv 108.6
H27av C27v H27cv 109.85
H27au H26av C26v 91.86
C27u H26bv H27cu 53.32
C27u H26bv C26v 47.5
H27cu H26bv C26v 97.9
H26au H27av C27v 65.49
C26u H27cv H26bu 103.54
H26bu H27cv C27v 76.67

loop_
_geom_bond_atom_site_label_1
_geom_bond_atom_site_label_2
_geom_bond_distance
Fe1 O17 2.051(3)
Fe1 O19 2.055(4)
Fe2 O9 2.054(3)
Fe2 O22 2.049(3)
Ti1 O1 1.811(3)
Ti1 O2 1.800(3)
Ti1 O3 1.801(3)
Ti1 O4 1.804(3)
Ti2 Ti8 3.0236(15)
Ti2 O5 1.886(5)
Ti2 O12 2.033(3)
Ti2 O13 2.030(3)
Ti2 O17 1.899(3)
Ti2 O29e 1.769(3)
Ti3 Ti5 2.9427(19)
Ti3 Ti8 2.9301(19)
Ti3 O13 1.937(4)
Ti3 O14 1.931(5)
Ti3 O15 1.975(5)
Ti3 O16 1.970(4)
Ti3 O29u 1.842(12)
Ti3 O29v 1.743(9)
Ti4 Ti5 3.0244(14)
Ti4 O5 1.880(4)
Ti4 O6 2.040(4)
Ti4 O14 2.033(3)
Ti4 O19 1.879(3)
Ti4 O29q 1.812(9)
Ti4 O29r 1.723(17)
Ti5 Ti6 3.0319(16)
Ti5 Ti9 2.9494(15)
Ti5 O6 1.861(3)
Ti5 O7 1.960(3)
Ti5 O14 1.971(4)
Ti5 O16 1.855(5)
Ti5 O29k 1.729(10)
Ti5 O29l 1.834(8)
Ti6 O7 2.027(5)
Ti6 O8 1.882(3)
Ti6 O9 1.890(6)
Ti6 O16 2.031(3)
Ti6 O29b 1.813(3)
Ti7 Ti8 3.0196(13)
Ti7 O9 1.885(5)
Ti7 O10 1.900(3)
Ti7 O11 2.008(4)
Ti7 O15 2.065(4)
Ti7 O29c 1.798(3)
Ti8 Ti10 2.9464(14)
Ti8 O11 1.976(4)
Ti8 O12 1.870(3)
Ti8 O13 1.968(5)
Ti8 O15 1.849(4)
Ti8 O29m 1.841(10)
Ti8 O29n 1.747(9)
Ti9 Ti14 2.9528(14)
Ti9 O6 1.971(3)
Ti9 O7 1.953(3)
Ti9 O20 1.984(3)
Ti9 O21 1.943(3)
Ti9 O29f 1.759(3)
Ti10 Ti17 2.9405(14)
Ti10 O11 1.965(3)
Ti10 O12 1.966(3)
Ti10 O23 1.949(3)
Ti10 O24 1.989(3)
Ti10 O29d 1.794(3)
Ti11 Ti17 3.0140(14)
Ti11 O17 1.876(3)
Ti11 O18 1.887(3)
Ti11 O24 2.056(3)
Ti11 O25 2.006(3)
Ti11 O29i 1.798(3)
Ti12 Ti14 2.9449(15)
Ti12 Ti17 2.9541(15)
Ti12 O25 1.943(4)
Ti12 O26 1.934(3)
Ti12 O27 1.986(3)
Ti12 O28 1.977(3)
Ti12 O29o 1.736(17)
Ti12 O29p 1.773(8)
Ti13 Ti14 3.0055(13)
Ti13 O18 1.879(3)
Ti13 O19 1.889(3)
Ti13 O20 2.023(3)
Ti13 O26 2.027(3)
Ti13 O29a 1.791(3)
Ti14 Ti15 3.0086(15)
Ti14 O20 1.842(3)
Ti14 O21 1.991(3)
Ti14 O26 1.963(3)
Ti14 O28 1.862(3)
Ti14 O29g 1.763(3)
Ti15 O8 1.908(3)
Ti15 O21 2.012(3)
Ti15 O22 1.889(3)
Ti15 O28 2.021(3)
Ti15 O29s 1.800(12)
Ti15 O29t 1.770(15)
Ti16 Ti17 3.0343(14)
Ti16 O10 1.873(3)
Ti16 O22 1.905(3)
Ti16 O23 2.029(3)
Ti16 O27 2.034(3)
Ti16 O29h 1.818(3)
Ti17 O23 1.965(3)
Ti17 O24 1.859(3)
Ti17 O25 1.970(5)
Ti17 O27 1.856(3)
Ti17 O29j 1.780(3)
N1 C1 1.302(10)
N1 C5 1.360(8)
N2 C8 1.375(7)
N2 C12 1.313(8)
N3 C13 1.313(8)
N3 C17 1.380(7)
N4 C20 1.384(7)
N4 C24 1.326(9)
C1 C2 1.419(8)
C1 H1 0.9598
C2 C3 1.372(9)
C2 H2 0.9596
C3 C4 1.404(11)
C3 H3 0.9603
C4 C5 1.412(8)
C4 C6 1.465(10)
C5 C8 1.415(11)
C6 C7 1.341(11)
C6 H6 0.9593
C7 C9 1.451(9)
C7 H7 0.9613
C8 C9 1.397(10)
C9 C10 1.396(11)
C10 C11 1.392(9)
C10 H10 0.9595
C11 C12 1.374(9)
C11 H11 0.9602
C12 H12 0.9604
C13 C14 1.403(9)
C13 H13 0.9611
C14 C15 1.388(10)
C14 H14 0.9601
C15 C16 1.379(10)
C15 H15 0.9588
C16 C17 1.410(7)
C16 C18 1.428(8)
C17 C20 1.405(9)
C18 C19 1.332(10)
C18 H18 0.959
C19 C21 1.443(9)
C19 H19 0.9591
C20 C21 1.426(8)
C21 C22 1.382(10)
C22 C23 1.376(11)
C22 H22 0.9597
C23 C24 1.409(9)
C23 H23 0.9601
C24 H24 0.9589
O29a C25a 1.419(6)
C25a C26a 1.491(10)
C25a C27a 1.502(8)
C25a H25a 0.9598
C26a H26aa 0.9596
C26a H26ba 0.9606
C26a H26ca 0.9602
C27a H27aa 0.9613
C27a H27ba 0.9604
C27a H27ca 0.9595
O29b C25b 1.415(16)
C25b C26b 1.49(2)
C25b C27b 1.50(4)
C25b H25b 0.9608
C26b H26ab 0.9608
C26b H26bb 0.9576
C26b H26cb 0.9609
C27b H27ab 0.9662
C27b H27bb 0.9568
C27b H27cb 0.9614
O29c C25c 1.416(8)
C25c C26c 1.492(16)
C25c C27c 1.503(17)
C25c H25c 0.9605
C26c H26ac 0.9608
C26c H26bc 0.9595
C26c H26cc 0.9593
C27c H27ac 0.9597
C27c H27bc 0.9597
C27c H27cc 0.9608
O29d C25d 1.416(8)
C25d C26d 1.491(14)
C25d C27d 1.504(13)
C25d H25d 0.961
C26d H26ad 0.9596
C26d H26bd 0.9595
C26d H26cd 0.9608
C27d H27ad 0.9605
C27d H27bd 0.9606
C27d H27cd 0.9589
O29e C25e 1.416(7)
C25e C26e 1.492(13)
C25e C27e 1.506(14)
C25e H25e 0.9597
C26e H26ae 0.9602
C26e H26be 0.9604
C26e H26ce 0.9582
C27e H27ae 0.9596
C27e H27be 0.96
C27e H27ce 0.9602
O29f C25f 1.417(7)
C25f C26f 1.492(18)
C25f C27f 1.503(14)
C25f H25f 0.9599
C26f H26af 0.9605
C26f H26bf 0.9595
C26f H26cf 0.9594
C27f H27af 0.9616
C27f H27bf 0.9662
C27f H27cf 0.954
O29g C25g 1.414(7)
C25g C26g 1.491(14)
C25g C27g 1.503(16)
C25g H25g 0.9609
C26g H26ag 0.9598
C26g H26bg 0.9598
C26g H26cg 0.9602
C27g H27ag 0.9613
C27g H27bg 0.9588
C27g H27cg 0.9609
O29h C25h 1.417(10)
C25h C26h 1.490(18)
C25h C27h 1.507(19)
C25h H25h 0.959
C26h H26ah 0.9594
C26h H26bh 0.9614
C26h H26ch 0.9599
C27h H27ah 0.9561
C27h H27bh 0.9594
C27h H27ch 0.9627
O29i C25i 1.417(7)
C25i C26i 1.492(15)
C25i C27i 1.504(15)
C25i H25i 0.961
C26i H26ai 0.9596
C26i H26bi 0.9611
C26i H26ci 0.9591
C27i H27ai 0.9628
C27i H27bi 0.9622
C27i H27ci 0.9547
O29j C25j 1.417(8)
C25j C26j 1.490(16)
C25j C27j 1.503(15)
C25j H25j 0.9602
C26j H26aj 0.9602
C26j H26bj 0.9598
C26j H26cj 0.9605
C27j H27aj 0.9611
C27j H27bj 0.9596
C27j H27cj 0.9605
O29k C25k 1.41(2)
O29k O29l 0.364(12)
C25k C26k 1.50(3)
C25k C27k 1.51(4)
C25k H25k 0.9623
C25k O29l 1.35(2)
C25k C25l 0.46(3)
C25k C26l 1.36(3)
C25k C27l 1.49(4)
C26k H26ak 0.9572
C26k H26bk 0.9665
C26k H26ck 0.9516
C26k C25l 1.23(4)
C26k C27l 0.96(6)
C27k H27ak 0.9594
C27k H27ck 0.9678
C27k C25l 1.43(4)
C27k C26l 0.82(5)
H26ak H27al 0.758
H26bk C27l 0.9816
H26bk H27cl 0.1928
H27ak C26l 1.0428
H27ak H26al 0.6187
H27ck H26bl 0.2548
O29l C25l 1.42(3)
C25l C26l 1.49(2)
C25l C27l 1.51(5)
C25l H25l 0.9595
C26l H26al 0.9606
C26l H26bl 0.9597
C26l H26cl 0.9594
C27l H27al 0.9539
C27l H27bl 0.9618
C27l H27cl 0.961
O29m C25m 1.42(2)
O29m O29n 0.296(14)
O29m C25n 1.490(16)
C25m C26m 1.50(3)
C25m C27m 1.50(6)
C25m H25m 0.9607
C25m O29n 1.51(2)
C25m C25n 0.87(3)
C25m C26n 1.06(3)
C26m H26am 0.9577
C26m H26cm 0.9676
C26m C25n 1.43(6)
C26m C27n 0.62(3)
C26m H27an 0.9986
C27m H27am 0.9557
C27m H27bm 0.9598
C27m H27cm 0.9657
C27m C25n 1.47(5)
C27m C26n 0.94(7)
C27m H26bn 0.8694
H25m H26cn 0.6318
H26bm C27n 0.9304
H26bm H27bn 0.0939
H26cm C27n 0.6527
H26cm H27an 0.7779
H27am H26an 0.6868
H27cm H26bn 0.7169
O29n C25n 1.41(2)
C25n C26n 1.49(2)
C25n C27n 1.52(7)
C25n H25n 0.9515
C26n H26an 0.9567
C26n H26bn 0.9537
C26n H26cn 0.9687
C27n H27an 0.9564
C27n H27bn 0.9521
C27n H27cn 0.9616
O29o C25o 1.42(3)
O29o O29p 0.17(2)
O29o C25p 1.421(19)
C25o C26o 1.48(5)
C25o C27o 1.51(4)
C25o H25o 0.9615
C25o O29p 1.46(2)
C25o C25p 0.69(3)
C25o C27p 1.00(3)
C26o H26ao 0.9549
C26o H26bo 0.9598
C26o C25p 1.24(5)
C26o C26p 1.11(3)
C26o C27p 1.50(3)
C27o H27ao 0.9532
C27o H27bo 0.9611
C27o H27co 0.9548
C27o C27p 1.07(3)
C27o H27cp 0.6239
H25o H25p 0.7599
H26bo C26p 0.3522
H26bo H26ap 0.6788
H27ao H27cp 0.8121
O29p C25p 1.417(14)
C25p C26p 1.49(2)
C25p C27p 1.50(2)
C25p H25p 0.9606
C26p H26ap 0.9573
C26p H26bp 0.9599
C26p H26cp 0.9626
C27p H27ap 0.965
C27p H27bp 0.9569
C27p H27cp 0.9579
O29q C25q 1.418(15)
O29q O29r 0.19(2)
O29q C25r 1.383(19)
C25q C26q 1.50(3)
C25q C27q 1.50(4)
C25q H25q 0.961
C25q O29r 1.45(2)
C25q C25r 0.06(2)
C25q C26r 1.51(4)
C25q C27r 1.50(5)
C25q H25r 0.9129
C26q H26aq 0.9621
C26q H26bq 0.9515
C26q H26cq 0.9614
C26q C25r 1.56(4)
C26q H25r 1.0495
C27q H27aq 0.9583
C27q H27bq 0.9619
C27q H27cq 0.9609
C27q C25r 1.51(4)
C27q C26r 0.85(3)
C27q H26br 0.9448
H25q C25r 0.9341
H27aq H26ar 0.5994
H27cq C26r 0.7579
H27cq H26br 0.2878
O29r C25r 1.41(2)
C25r C26r 1.49(4)
C25r C27r 1.51(5)
C26r H26ar 0.9687
C26r H26br 0.9594
C26r H26cr 0.9556
C27r H27ar 0.9616
C27r H27br 0.954
C27r H27cr 0.9538
O29s C25s 1.415(18)
O29s O29t 0.15(2)
O29s C25t 1.38(2)
C25s C26s 1.49(3)
C25s C27s 1.51(3)
C25s H25s 0.955
C25s O29t 1.44(2)
C25s C25t 0.67(3)
C25s C26t 1.21(3)
C26s H26as 0.9596
C26s H26bs 0.9588
C26s H26cs 0.9614
C26s C25t 1.49(3)
C26s C27t 0.41(3)
C26s H27at 0.8582
C26s H27bt 0.892
C27s H27as 0.9595
C27s H27bs 0.9612
C27s H27cs 0.9601
C27s C25t 1.37(3)
C27s C26t 0.96(4)
H25s H26ct 0.8075
H26as H27at 0.9244
H26bs C27t 0.885
H26bs H27bt 0.3769
H26cs C27t 0.7662
H26cs H27at 0.7748
H27as H26at 0.5033
H27bs H25t 0.914
H27cs H26bt 0.7059
O29t C25t 1.42(3)
C25t C26t 1.50(4)
C25t C27t 1.50(4)
C25t H25t 0.9606
C26t H26at 0.9563
C26t H26bt 0.9564
C26t H26ct 0.9561
C27t H27at 0.9658
C27t H27bt 0.9654
C27t H27ct 0.9557
O29u C25u 1.41(2)
O29u O29v 0.346(14)
O29u C25v 1.56(3)
C25u C26u 1.49(3)
C25u C27u 1.51(7)
C25u H25u 0.9551
C25u O29v 1.392(19)
C25u C25v 0.60(6)
C25u C26v 1.42(4)
C25u C27v 1.40(4)
C26u H26au 0.966
C26u H26bu 0.9598
C26u H26cu 0.9576
C26u C25v 1.41(3)
C26u C27v 0.48(6)
C26u H27cv 0.7568
C27u H27au 0.9572
C27u H27bu 0.9578
C27u H27cu 0.9686
C27u C25v 1.25(4)
C27u C26v 0.80(6)
C27u H26bv 1.0325
H26au C27v 0.8924
H26au H27av 0.2042
H26bu C27v 0.9575
H26bu H27cv 0.4392
H27au H26av 0.4953
H27cu C26v 0.98
H27cu H26bv 0.1144
O29v C25v 1.41(3)
C25v C26v 1.49(3)
C25v C27v 1.50(5)
C25v H25v 0.962
C26v H26av 0.9707
C26v H26bv 0.9577
C26v H26cv 0.9546
C27v H27av 0.9575
C27v H27cv 0.9581

loop_
_restr_distance_atom_site_label_1
_restr_distance_atom_site_label_2
_restr_distance_target
_restr_distance_target_weight_param
C25 C26 1.52 0.01
C25 C27 1.52 0.01
O29 C25 1.45 0.01
